data_4089643
loop_
_publ_author_name
'Abell\'an-L\'opez, Antonio'
'Chicote, Mar\'ia-Teresa'
'Bautista, Delia'
'Vicente, Jos\'e'

_publ_section_title
;
 Cyclopalladated Complexes Derived from Phenylacetone Oxime. Insertion
 Reactions of Carbon Monoxide, Isocyanides, and Alkynes. Novel Amidines of
 the Isoquinoline Series
;
_journal_issue 24
_journal_name_full Organometallics
_journal_page_first 7612
_journal_paper_doi 10.1021/om4010912
_journal_volume 32
_journal_year 2013
_chemical_formula_sum 'C170 H162 N22 O30.5 Pd4'
_chemical_formula_weight 3426.82
_space_group_IT_number 14
_space_group_name_Hall '-P 2yn'
_space_group_name_H-M_alt 'P 1 21/n 1'
_symmetry_cell_setting monoclinic
_symmetry_space_group_name_H-M 'P 1 21/n 1'
_atom_sites_solution_hydrogens geom
_atom_sites_solution_primary direct
_atom_sites_solution_secondary difmap
_audit_creation_method SHELXL-97
_cell_angle_alpha 90.00
_cell_angle_beta 99.002(2)
_cell_angle_gamma 90.00
_cell_formula_units_Z 4
_cell_length_a 22.8363(13)
_cell_length_b 29.1588(16)
_cell_length_c 27.6123(16)
_cell_measurement_reflns_used 9600
_cell_measurement_temperature 100(2)
_cell_measurement_theta_max 27.50
_cell_measurement_theta_min 2.28
_cell_volume 18160.0(18)
_computing_cell_refinement 'SAINT V8.27B (Bruker AXS Inc., 2011)'
_computing_data_collection 'APEX2 2013.2 (Bruker AXS Inc.)'
_computing_data_reduction 'SAINT V8.27B (Bruker AXS Inc., 2011)'
_computing_molecular_graphics 'Bruker SHELXTL'
_computing_publication_material 'Bruker SHELXTL'
_computing_structure_refinement 'SHELXL-97 (Sheldrick, 2008)'
_computing_structure_solution 'SHELXS-97 (Sheldrick, 2008)'
_diffrn_ambient_temperature 100(2)
_diffrn_detector_area_resol_mean 10.4167
_diffrn_measured_fraction_theta_full 0.999
_diffrn_measured_fraction_theta_max 0.997
_diffrn_measurement_device_type 'Bruker D8 QUEST'
_diffrn_measurement_method \w-scan
_diffrn_radiation_monochromator multilayer
_diffrn_radiation_source 'high brilliance microfocus sealed tube'
_diffrn_radiation_type MoK\a
_diffrn_radiation_wavelength 0.71073
_diffrn_reflns_av_R_equivalents 0.0938
_diffrn_reflns_av_sigmaI/netI 0.1186
_diffrn_reflns_limit_h_max 30
_diffrn_reflns_limit_h_min -30
_diffrn_reflns_limit_k_max 38
_diffrn_reflns_limit_k_min -38
_diffrn_reflns_limit_l_max 36
_diffrn_reflns_limit_l_min -35
_diffrn_reflns_number 220912
_diffrn_reflns_theta_full 27.00
_diffrn_reflns_theta_max 28.42
_diffrn_reflns_theta_min 1.99
_exptl_absorpt_coefficient_mu 0.461
_exptl_absorpt_correction_T_max 0.9281
_exptl_absorpt_correction_T_min 0.8008
_exptl_absorpt_correction_type multi-scan
_exptl_absorpt_process_details sADABS
_exptl_crystal_colour yellow
_exptl_crystal_density_diffrn 1.253
_exptl_crystal_density_method 'not measured'
_exptl_crystal_description prism
_exptl_crystal_F_000 7056
_exptl_crystal_size_max 0.27
_exptl_crystal_size_mid 0.22
_exptl_crystal_size_min 0.09
_refine_diff_density_max 1.028
_refine_diff_density_min -0.676
_refine_diff_density_rms 0.100
_refine_ls_extinction_method none
_refine_ls_goodness_of_fit_ref 0.978
_refine_ls_hydrogen_treatment 'rigid ordered methyls, others riding'
_refine_ls_matrix_type full
_refine_ls_number_parameters 2036
_refine_ls_number_reflns 45586
_refine_ls_number_restraints 15
_refine_ls_restrained_S_all 0.985
_refine_ls_R_factor_all 0.1250
_refine_ls_R_factor_gt 0.0600
_refine_ls_shift/su_max 0.005
_refine_ls_shift/su_mean 0.000
_refine_ls_structure_factor_coef Fsqd
_refine_ls_weighting_details 'calc w=1/[\s^2^(Fo^2^)+(0.0661P)^2^+0.0000P] where P=(Fo^2^+2Fc^2^)/3'
_refine_ls_weighting_scheme calc
_refine_ls_wR_factor_gt 0.1225
_refine_ls_wR_factor_ref 0.1395
_reflns_number_gt 26330
_reflns_number_total 45586
_reflns_threshold_expression >2sigma(I)
_cod_data_source_file om4010912_si_002.cif
_cod_data_source_block aae341c_0m_sq-o
_cod_original_sg_symbol_H-M 'P 2(1)/n'
_cod_original_formula_sum 'C170 H162 N22 O30.50 Pd4'
_cod_database_code 4089643

loop_
_symmetry_equiv_pos_as_xyz
'x, y, z'
'-x+1/2, y+1/2, -z+1/2'
'-x, -y, -z'
'x-1/2, -y-1/2, z-1/2'

loop_
_atom_site_label
_atom_site_type_symbol
_atom_site_fract_x
_atom_site_fract_y
_atom_site_fract_z
_atom_site_U_iso_or_equiv
_atom_site_adp_type
_atom_site_occupancy
_atom_site_symmetry_multiplicity
_atom_site_calc_flag
_atom_site_refinement_flags
_atom_site_disorder_assembly
_atom_site_disorder_group
Pd1 Pd 0.622156(14) 0.399902(10) 0.924815(10) 0.02541(8) Uani 1 1 d . B .
Pd2 Pd 0.358544(13) 0.370647(9) 1.050572(10) 0.02234(7) Uani 1 1 d . . .
Pd3 Pd 0.553323(12) 0.200923(9) 0.936708(9) 0.01778(7) Uani 1 1 d . . .
Pd4 Pd 0.471591(13) 0.187673(9) 1.022728(9) 0.01841(7) Uani 1 1 d . . .
O3 O 0.58120(10) 0.22901(8) 1.00178(8) 0.0228(6) Uani 1 1 d . . .
O4 O 0.43618(11) 0.21923(8) 0.96145(8) 0.0239(6) Uani 1 1 d . . .
C1 C 0.56842(16) 0.40086(12) 0.85395(13) 0.0228(8) Uani 1 1 d . . .
H1 H 0.6001 0.4136 0.8398 0.027 Uiso 1 1 calc R . .
C2 C 0.54360(16) 0.42658(13) 0.88872(13) 0.0249(9) Uani 1 1 d . . .
H2 H 0.5384 0.4589 0.8865 0.030 Uiso 1 1 calc R . .
C3 C 0.52710(17) 0.40022(12) 0.92729(13) 0.0253(9) Uani 1 1 d . . .
H3 H 0.5297 0.4127 0.9594 0.030 Uiso 1 1 calc R . .
C4 C 0.50604(16) 0.35358(13) 0.91694(13) 0.0241(9) Uani 1 1 d . . .
H4 H 0.4878 0.3381 0.9409 0.029 Uiso 1 1 calc R . .
C5 C 0.51108(15) 0.33121(12) 0.87526(12) 0.0189(8) Uani 1 1 d . . .
C6 C 0.54576(16) 0.35299(12) 0.83828(12) 0.0202(8) Uani 1 1 d . . .
C7 C 0.59714(16) 0.32185(11) 0.82962(12) 0.0182(8) Uani 1 1 d . . .
C8 C 0.59049(16) 0.31105(11) 0.78127(12) 0.0191(8) Uani 1 1 d . . .
C9 C 0.53766(16) 0.33377(11) 0.75498(12) 0.0178(8) Uani 1 1 d . . .
C10 C 0.50905(16) 0.35662(11) 0.78687(12) 0.0207(8) Uani 1 1 d . . .
C11 C 0.48998(16) 0.28290(12) 0.86390(12) 0.0210(8) Uani 1 1 d . . .
H11A H 0.4665 0.2821 0.8306 0.025 Uiso 1 1 calc R . .
H11B H 0.5249 0.2628 0.8639 0.025 Uiso 1 1 calc R . .
C12 C 0.45275(16) 0.26420(12) 0.89975(12) 0.0207(8) Uani 1 1 d . . .
C13 C 0.39131(16) 0.28109(13) 0.89855(13) 0.0250(9) Uani 1 1 d . . .
H13A H 0.3634 0.2557 0.8904 0.037 Uiso 1 1 calc R . .
H13B H 0.3830 0.3052 0.8737 0.037 Uiso 1 1 calc R . .
H13C H 0.3869 0.2935 0.9308 0.037 Uiso 1 1 calc R . .
C21 C 0.54193(17) 0.15562(12) 1.11823(13) 0.0239(8) Uani 1 1 d . . .
H21 H 0.5731 0.1747 1.1108 0.029 Uiso 1 1 calc R . .
C22 C 0.54931(17) 0.13271(12) 1.16227(13) 0.0268(9) Uani 1 1 d . . .
H22 H 0.5853 0.1361 1.1844 0.032 Uiso 1 1 calc R . .
C23 C 0.50474(17) 0.10461(12) 1.17484(13) 0.0247(9) Uani 1 1 d . . .
C24 C 0.45465(17) 0.09924(12) 1.13963(13) 0.0245(9) Uani 1 1 d . . .
H24 H 0.4241 0.0789 1.1458 0.029 Uiso 1 1 calc R . .
C25 C 0.44849(16) 0.12324(12) 1.09539(13) 0.0230(8) Uani 1 1 d . . .
C26 C 0.39676(17) 0.12036(12) 1.05676(13) 0.0234(8) Uani 1 1 d . . .
C27 C 0.34681(17) 0.09497(13) 1.06002(15) 0.0317(10) Uani 1 1 d . A .
H27 H 0.3448 0.0770 1.0884 0.038 Uiso 1 1 calc R . .
C28 C 0.29892(19) 0.09545(14) 1.02157(16) 0.0378(11) Uani 1 1 d D . .
C29 C 0.30533(19) 0.12077(14) 0.98122(15) 0.0373(11) Uani 1 1 d . A .
H29 H 0.2742 0.1211 0.9540 0.045 Uiso 1 1 calc R . .
C30 C 0.35582(17) 0.14585(13) 0.97905(14) 0.0275(9) Uani 1 1 d . . .
H30 H 0.3586 0.1635 0.9506 0.033 Uiso 1 1 calc R A .
C31 C 0.51142(18) 0.08183(13) 1.22456(14) 0.0313(10) Uani 1 1 d . . .
C32 C 0.51161(19) 0.12013(13) 1.26323(14) 0.0363(11) Uani 1 1 d . . .
H32A H 0.5419 0.1429 1.2590 0.054 Uiso 1 1 calc R . .
H32B H 0.5204 0.1068 1.2962 0.054 Uiso 1 1 calc R . .
H32C H 0.4726 0.1349 1.2591 0.054 Uiso 1 1 calc R . .
C33 C 0.56968(18) 0.05482(14) 1.23332(15) 0.0363(10) Uani 1 1 d . . .
H33A H 0.5685 0.0305 1.2087 0.055 Uiso 1 1 calc R . .
H33B H 0.5749 0.0411 1.2661 0.055 Uiso 1 1 calc R . .
H33C H 0.6028 0.0756 1.2308 0.055 Uiso 1 1 calc R . .
C34 C 0.45991(19) 0.04911(14) 1.22955(15) 0.0400(11) Uani 1 1 d . . .
H34A H 0.4227 0.0664 1.2257 0.060 Uiso 1 1 calc R . .
H34B H 0.4668 0.0347 1.2620 0.060 Uiso 1 1 calc R . .
H34C H 0.4574 0.0254 1.2042 0.060 Uiso 1 1 calc R . .
C35 C 0.2379(5) 0.0751(5) 1.0295(4) 0.052(4) Uiso 0.58(3) 1 d PD A 1
C36 C 0.1918(6) 0.0807(6) 0.9832(4) 0.067(4) Uiso 0.58(3) 1 d P A 1
H36A H 0.2070 0.0670 0.9552 0.100 Uiso 0.58(3) 1 calc PR A 1
H36B H 0.1840 0.1134 0.9769 0.100 Uiso 0.58(3) 1 calc PR A 1
H36C H 0.1550 0.0653 0.9879 0.100 Uiso 0.58(3) 1 calc PR A 1
C37 C 0.2501(7) 0.0244(5) 1.0384(5) 0.072(4) Uiso 0.58(3) 1 d P A 1
H37A H 0.2655 0.0112 1.0103 0.108 Uiso 0.58(3) 1 calc PR A 1
H37B H 0.2132 0.0087 1.0426 0.108 Uiso 0.58(3) 1 calc PR A 1
H37C H 0.2793 0.0205 1.0681 0.108 Uiso 0.58(3) 1 calc PR A 1
C38 C 0.2150(5) 0.0960(6) 1.0723(4) 0.057(3) Uiso 0.58(3) 1 d P A 1
H38A H 0.1767 0.0823 1.0756 0.085 Uiso 0.58(3) 1 calc PR A 1
H38B H 0.2102 0.1292 1.0672 0.085 Uiso 0.58(3) 1 calc PR A 1
H38C H 0.2433 0.0903 1.1023 0.085 Uiso 0.58(3) 1 calc PR A 1
C35' C 0.2464(5) 0.0625(5) 1.0239(5) 0.028(4) Uiso 0.42(3) 1 d PD A 2
C36' C 0.2016(7) 0.0638(7) 0.9781(5) 0.050(5) Uiso 0.42(3) 1 d P A 2
H36D H 0.1882 0.0954 0.9715 0.075 Uiso 0.42(3) 1 calc PR A 2
H36E H 0.1677 0.0445 0.9824 0.075 Uiso 0.42(3) 1 calc PR A 2
H36F H 0.2197 0.0524 0.9505 0.075 Uiso 0.42(3) 1 calc PR A 2
C37' C 0.2665(8) 0.0123(6) 1.0345(5) 0.047(4) Uiso 0.42(3) 1 d P A 2
H37D H 0.2962 0.0112 1.0642 0.070 Uiso 0.42(3) 1 calc PR A 2
H37E H 0.2837 0.0003 1.0067 0.070 Uiso 0.42(3) 1 calc PR A 2
H37F H 0.2322 -0.0064 1.0392 0.070 Uiso 0.42(3) 1 calc PR A 2
C38' C 0.2200(6) 0.0793(7) 1.0685(5) 0.043(4) Uiso 0.42(3) 1 d P A 2
H38D H 0.2499 0.0767 1.0980 0.065 Uiso 0.42(3) 1 calc PR A 2
H38E H 0.1855 0.0605 1.0724 0.065 Uiso 0.42(3) 1 calc PR A 2
H38F H 0.2078 0.1114 1.0637 0.065 Uiso 0.42(3) 1 calc PR A 2
C41 C 0.72893(18) 0.41459(13) 0.86948(14) 0.0293(9) Uani 1 1 d . . .
H41 H 0.7002 0.4141 0.8406 0.035 Uiso 1 1 calc R . .
C42 C 0.78669(19) 0.42288(13) 0.86500(14) 0.0325(10) Uani 1 1 d . B .
H42 H 0.7971 0.4286 0.8336 0.039 Uiso 1 1 calc R . .
C43 C 0.83049(19) 0.42292(14) 0.90635(15) 0.0359(10) Uani 1 1 d . . .
C44 C 0.81120(17) 0.41445(13) 0.95083(15) 0.0309(9) Uani 1 1 d . B .
H44 H 0.8394 0.4137 0.9800 0.037 Uiso 1 1 calc R . .
C45 C 0.75190(18) 0.40701(12) 0.95353(13) 0.0255(9) Uani 1 1 d . . .
C46 C 0.72841(18) 0.40135(12) 1.00016(13) 0.0250(9) Uani 1 1 d . B .
C47 C 0.76456(19) 0.39915(12) 1.04571(13) 0.0283(9) Uani 1 1 d . . .
H47 H 0.8065 0.3994 1.0476 0.034 Uiso 1 1 calc R B .
C48 C 0.73945(19) 0.39652(12) 1.08845(13) 0.0288(9) Uani 1 1 d . B .
C49 C 0.6789(2) 0.39744(15) 1.08337(14) 0.0394(11) Uani 1 1 d . . .
H49 H 0.6601 0.3967 1.1117 0.047 Uiso 1 1 calc R B .
C50 C 0.6449(2) 0.39938(15) 1.03758(14) 0.0405(11) Uani 1 1 d . B .
H50 H 0.6030 0.3999 1.0351 0.049 Uiso 1 1 calc R . .
C55 C 0.7774(2) 0.39202(14) 1.13894(14) 0.0384(11) Uani 1 1 d . . .
C56 C 0.8433(2) 0.38970(18) 1.13636(16) 0.0565(14) Uani 1 1 d . B .
H56A H 0.8566 0.4192 1.1251 0.085 Uiso 1 1 calc R . .
H56B H 0.8506 0.3655 1.1134 0.085 Uiso 1 1 calc R . .
H56C H 0.8652 0.3828 1.1690 0.085 Uiso 1 1 calc R . .
C57 C 0.7642(2) 0.43252(15) 1.17141(16) 0.0550(14) Uani 1 1 d . B .
H57A H 0.7839 0.4274 1.2051 0.083 Uiso 1 1 calc R . .
H57B H 0.7213 0.4350 1.1709 0.083 Uiso 1 1 calc R . .
H57C H 0.7791 0.4610 1.1589 0.083 Uiso 1 1 calc R . .
C58 C 0.7594(2) 0.34697(15) 1.16055(16) 0.0473(12) Uani 1 1 d . B .
H58A H 0.7653 0.3217 1.1385 0.071 Uiso 1 1 calc R . .
H58B H 0.7176 0.3484 1.1645 0.071 Uiso 1 1 calc R . .
H58C H 0.7838 0.3419 1.1926 0.071 Uiso 1 1 calc R . .
C59 C 0.8943(3) 0.4362(3) 0.9016(3) 0.040(2) Uiso 0.723(14) 1 d P B 1
C60 C 0.9333(4) 0.4428(3) 0.9498(3) 0.052(3) Uiso 0.723(14) 1 d P B 1
H60A H 0.9731 0.4517 0.9443 0.078 Uiso 0.723(14) 1 calc PR B 1
H60B H 0.9356 0.4141 0.9685 0.078 Uiso 0.723(14) 1 calc PR B 1
H60C H 0.9168 0.4670 0.9683 0.078 Uiso 0.723(14) 1 calc PR B 1
C61 C 0.9179(4) 0.3962(3) 0.8733(3) 0.061(3) Uiso 0.723(14) 1 d P B 1
H61A H 0.8925 0.3924 0.8415 0.092 Uiso 0.723(14) 1 calc PR B 1
H61B H 0.9177 0.3678 0.8923 0.092 Uiso 0.723(14) 1 calc PR B 1
H61C H 0.9585 0.4030 0.8682 0.092 Uiso 0.723(14) 1 calc PR B 1
C62 C 0.8981(4) 0.4796(3) 0.8749(3) 0.067(3) Uiso 0.723(14) 1 d P B 1
H62A H 0.8729 0.4778 0.8428 0.101 Uiso 0.723(14) 1 calc PR B 1
H62B H 0.9393 0.4849 0.8703 0.101 Uiso 0.723(14) 1 calc PR B 1
H62C H 0.8847 0.5049 0.8937 0.101 Uiso 0.723(14) 1 calc PR B 1
C59' C 0.8973(9) 0.4189(7) 0.9035(7) 0.036(5) Uiso 0.277(14) 1 d P B 2
C60' C 0.9352(9) 0.4283(7) 0.9555(7) 0.031(5) Uiso 0.277(14) 1 d P B 2
H60D H 0.9230 0.4576 0.9683 0.047 Uiso 0.277(14) 1 calc PR B 2
H60E H 0.9773 0.4297 0.9524 0.047 Uiso 0.277(14) 1 calc PR B 2
H60F H 0.9287 0.4035 0.9780 0.047 Uiso 0.277(14) 1 calc PR B 2
C61' C 0.9168(9) 0.3742(7) 0.8899(8) 0.057(6) Uiso 0.277(14) 1 d P B 2
H61D H 0.9593 0.3751 0.8883 0.086 Uiso 0.277(14) 1 calc PR B 2
H61E H 0.8950 0.3655 0.8577 0.086 Uiso 0.277(14) 1 calc PR B 2
H61F H 0.9092 0.3515 0.9144 0.086 Uiso 0.277(14) 1 calc PR B 2
C62' C 0.9068(12) 0.4487(11) 0.8584(10) 0.106(11) Uiso 0.277(14) 1 d P B 2
H62D H 0.8951 0.4804 0.8635 0.159 Uiso 0.277(14) 1 calc PR B 2
H62E H 0.8827 0.4364 0.8287 0.159 Uiso 0.277(14) 1 calc PR B 2
H62F H 0.9488 0.4478 0.8545 0.159 Uiso 0.277(14) 1 calc PR B 2
C71 C 0.45222(17) 0.38162(13) 0.77383(13) 0.0259(9) Uani 1 1 d . . .
C72 C 0.41040(17) 0.36665(13) 0.73531(14) 0.0277(9) Uani 1 1 d . . .
H72 H 0.4168 0.3383 0.7199 0.033 Uiso 1 1 calc R . .
C73 C 0.35974(18) 0.39130(14) 0.71843(14) 0.0312(10) Uani 1 1 d . . .
H73 H 0.3326 0.3804 0.6913 0.037 Uiso 1 1 calc R . .
C74 C 0.3488(2) 0.43143(16) 0.74084(17) 0.0474(12) Uani 1 1 d . . .
H74 H 0.3155 0.4498 0.7280 0.057 Uiso 1 1 calc R . .
C75 C 0.3858(2) 0.44485(18) 0.7817(2) 0.082(2) Uani 1 1 d . . .
H75 H 0.3767 0.4713 0.7992 0.098 Uiso 1 1 calc R . .
C76 C 0.4369(2) 0.42027(18) 0.7979(2) 0.0740(19) Uani 1 1 d . . .
H76 H 0.4623 0.4303 0.8265 0.089 Uiso 1 1 calc R . .
C81 C 0.52213(16) 0.33275(13) 0.70072(13) 0.0228(8) Uani 1 1 d . . .
C82 C 0.51982(18) 0.37326(14) 0.67424(14) 0.0331(10) Uani 1 1 d . . .
H82 H 0.5279 0.4016 0.6910 0.040 Uiso 1 1 calc R . .
C83 C 0.5058(2) 0.37288(19) 0.62377(16) 0.0528(14) Uani 1 1 d . . .
H83 H 0.5040 0.4009 0.6061 0.063 Uiso 1 1 calc R . .
C84 C 0.4945(2) 0.3324(2) 0.59897(16) 0.0579(15) Uani 1 1 d . . .
H84 H 0.4846 0.3323 0.5642 0.069 Uiso 1 1 calc R . .
C85 C 0.49768(19) 0.29164(17) 0.62460(15) 0.0435(12) Uani 1 1 d . . .
H85 H 0.4902 0.2635 0.6074 0.052 Uiso 1 1 calc R . .
C86 C 0.51176(16) 0.29160(14) 0.67533(13) 0.0277(9) Uani 1 1 d . . .
H86 H 0.5143 0.2634 0.6928 0.033 Uiso 1 1 calc R . .
C91 C 0.62775(16) 0.27967(11) 0.75693(12) 0.0195(8) Uani 1 1 d . . .
C92 C 0.65050(16) 0.29385(12) 0.71559(12) 0.0226(8) Uani 1 1 d . . .
H92 H 0.6431 0.3242 0.7035 0.027 Uiso 1 1 calc R . .
C93 C 0.68385(18) 0.26408(13) 0.69179(13) 0.0297(10) Uani 1 1 d . . .
H93 H 0.6991 0.2740 0.6634 0.036 Uiso 1 1 calc R . .
C94 C 0.69502(17) 0.21998(13) 0.70924(13) 0.0281(9) Uani 1 1 d . . .
H94 H 0.7183 0.1998 0.6931 0.034 Uiso 1 1 calc R . .
C95 C 0.67229(17) 0.20507(12) 0.75023(14) 0.0283(9) Uani 1 1 d . . .
H95 H 0.6797 0.1747 0.7622 0.034 Uiso 1 1 calc R . .
C96 C 0.63861(17) 0.23494(12) 0.77347(13) 0.0246(9) Uani 1 1 d . . .
H96 H 0.6226 0.2247 0.8013 0.029 Uiso 1 1 calc R . .
C101 C 0.64785(16) 0.30987(11) 0.86762(12) 0.0192(8) Uani 1 1 d . . .
C102 C 0.70534(17) 0.30931(12) 0.85586(13) 0.0240(9) Uani 1 1 d . . .
H102 H 0.7109 0.3163 0.8233 0.029 Uiso 1 1 calc R . .
C103 C 0.75409(18) 0.29889(13) 0.89021(13) 0.0278(9) Uani 1 1 d . . .
H103 H 0.7925 0.2988 0.8811 0.033 Uiso 1 1 calc R . .
C104 C 0.74730(18) 0.28853(13) 0.93782(14) 0.0299(9) Uani 1 1 d . . .
H104 H 0.7808 0.2813 0.9615 0.036 Uiso 1 1 calc R . .
C105 C 0.69079(18) 0.28880(13) 0.95064(13) 0.0273(9) Uani 1 1 d . . .
H105 H 0.6857 0.2819 0.9833 0.033 Uiso 1 1 calc R . .
C106 C 0.64197(17) 0.29911(12) 0.91610(13) 0.0239(9) Uani 1 1 d . . .
H106 H 0.6036 0.2989 0.9254 0.029 Uiso 1 1 calc R . .
C201 C 0.40509(17) 0.36836(12) 1.12409(13) 0.0241(8) Uani 1 1 d . . .
H201 H 0.3688 0.3731 1.1362 0.029 Uiso 1 1 calc R . .
C202 C 0.42677(17) 0.40268(13) 1.09671(14) 0.0274(9) Uani 1 1 d . . .
H202 H 0.4248 0.4343 1.1044 0.033 Uiso 1 1 calc R . .
C203 C 0.45176(17) 0.38639(13) 1.05679(14) 0.0294(9) Uani 1 1 d . . .
H203 H 0.4491 0.4040 1.0276 0.035 Uiso 1 1 calc R . .
C204 C 0.48217(16) 0.34183(12) 1.06057(13) 0.0219(8) Uani 1 1 d . . .
H204 H 0.5047 0.3333 1.0358 0.026 Uiso 1 1 calc R . .
C205 C 0.47923(16) 0.31284(11) 1.09760(12) 0.0178(8) Uani 1 1 d . . .
C206 C 0.43813(17) 0.32355(11) 1.13505(12) 0.0195(8) Uani 1 1 d . D .
C207 C 0.39565(16) 0.28393(11) 1.13985(12) 0.0190(8) Uani 1 1 d . . .
C208 C 0.40431(16) 0.26941(11) 1.18704(12) 0.0187(8) Uani 1 1 d . . .
C209 C 0.45136(16) 0.29706(12) 1.21632(12) 0.0190(8) Uani 1 1 d . D .
C210 C 0.47301(17) 0.32743(12) 1.18719(12) 0.0226(8) Uani 1 1 d . . .
C211 C 0.51230(16) 0.26824(11) 1.10435(12) 0.0200(8) Uani 1 1 d . . .
H21A H 0.4834 0.2427 1.1012 0.024 Uiso 1 1 calc R . .
H21B H 0.5351 0.2672 1.1379 0.024 Uiso 1 1 calc R . .
C212 C 0.55413(16) 0.26117(11) 1.06804(12) 0.0183(8) Uani 1 1 d . . .
C213 C 0.60925(16) 0.28906(12) 1.07184(13) 0.0247(9) Uani 1 1 d . . .
H21C H 0.6438 0.2687 1.0768 0.037 Uiso 1 1 calc R . .
H21D H 0.6113 0.3101 1.0997 0.037 Uiso 1 1 calc R . .
H21E H 0.6090 0.3067 1.0416 0.037 Uiso 1 1 calc R . .
C221 C 0.34850(19) 0.38437(15) 0.93818(14) 0.0383(11) Uani 1 1 d . . .
H221 H 0.3898 0.3906 0.9444 0.046 Uiso 1 1 calc R . .
C222 C 0.3195(2) 0.38681(14) 0.89075(14) 0.0377(11) Uani 1 1 d . . .
H222 H 0.3407 0.3951 0.8651 0.045 Uiso 1 1 calc R . .
C223 C 0.2601(2) 0.37737(13) 0.88029(14) 0.0334(10) Uani 1 1 d . . .
C224 C 0.23109(19) 0.36534(13) 0.91880(13) 0.0313(10) Uani 1 1 d . . .
H224 H 0.1901 0.3579 0.9129 0.038 Uiso 1 1 calc R . .
C225 C 0.26253(19) 0.36414(12) 0.96674(13) 0.0283(9) Uani 1 1 d . . .
C226 C 0.23273(18) 0.35569(12) 1.00999(13) 0.0253(9) Uani 1 1 d . . .
C227 C 0.17257(18) 0.34804(15) 1.00611(15) 0.0365(10) Uani 1 1 d . C .
H227 H 0.1494 0.3446 0.9746 0.055 Uiso 1 1 calc R . .
C228 C 0.14584(19) 0.34530(17) 1.04722(16) 0.0441(12) Uani 1 1 d . . .
C229 C 0.18277(19) 0.35003(16) 1.09190(15) 0.0403(11) Uani 1 1 d . C .
H229 H 0.1664 0.3494 1.1215 0.060 Uiso 1 1 calc R . .
C230 C 0.24242(18) 0.35559(13) 1.09377(14) 0.0297(9) Uani 1 1 d . . .
H230 H 0.2667 0.3573 1.1250 0.044 Uiso 1 1 calc R C .
C231 C 0.2269(2) 0.37990(14) 0.82760(14) 0.0403(12) Uani 1 1 d . . .
C232 C 0.1619(2) 0.36615(16) 0.82408(15) 0.0505(13) Uani 1 1 d . . .
H23D H 0.1593 0.3354 0.8380 0.076 Uiso 1 1 calc R . .
H23E H 0.1433 0.3660 0.7896 0.076 Uiso 1 1 calc R . .
H23F H 0.1414 0.3882 0.8424 0.076 Uiso 1 1 calc R . .
C233 C 0.2581(2) 0.34679(15) 0.79662(14) 0.0479(13) Uani 1 1 d . . .
H23G H 0.3001 0.3553 0.7993 0.072 Uiso 1 1 calc R . .
H23H H 0.2394 0.3486 0.7622 0.072 Uiso 1 1 calc R . .
H23I H 0.2549 0.3154 0.8086 0.072 Uiso 1 1 calc R . .
C234 C 0.2304(2) 0.42951(14) 0.80967(15) 0.0513(14) Uani 1 1 d . . .
H23J H 0.2068 0.4494 0.8277 0.077 Uiso 1 1 calc R . .
H23K H 0.2149 0.4311 0.7745 0.077 Uiso 1 1 calc R . .
H23L H 0.2718 0.4397 0.8153 0.077 Uiso 1 1 calc R . .
C235 C 0.0816(5) 0.3233(5) 1.0407(4) 0.037(3) Uiso 0.392(7) 1 d P C 1
C236 C 0.0468(8) 0.3312(5) 0.9992(6) 0.047(4) Uiso 0.392(7) 1 d P C 1
H23M H 0.0424 0.3644 0.9941 0.071 Uiso 0.392(7) 1 calc PR C 1
H23N H 0.0078 0.3175 1.0001 0.071 Uiso 0.392(7) 1 calc PR C 1
H23O H 0.0642 0.3177 0.9722 0.071 Uiso 0.392(7) 1 calc PR C 1
C237 C 0.0772(5) 0.2734(4) 1.0334(4) 0.045(3) Uiso 0.392(7) 1 d P C 1
H23P H 0.1006 0.2579 1.0615 0.068 Uiso 0.392(7) 1 calc PR C 1
H23Q H 0.0926 0.2652 1.0034 0.068 Uiso 0.392(7) 1 calc PR C 1
H23R H 0.0357 0.2639 1.0306 0.068 Uiso 0.392(7) 1 calc PR C 1
C238 C 0.0568(7) 0.3327(6) 1.0876(5) 0.071(5) Uiso 0.392(7) 1 d P C 1
H23T H 0.0871 0.3258 1.1159 0.106 Uiso 0.392(7) 1 calc PR C 1
H23U H 0.0220 0.3133 1.0887 0.106 Uiso 0.392(7) 1 calc PR C 1
H23V H 0.0454 0.3650 1.0886 0.106 Uiso 0.392(7) 1 calc PR C 1
C335 C 0.0784(4) 0.3456(3) 1.0474(3) 0.0376(19) Uiso 0.608(7) 1 d P C 2
C336 C 0.0465(6) 0.3461(4) 0.9911(4) 0.065(3) Uiso 0.608(7) 1 d P C 2
H33D H 0.0034 0.3459 0.9899 0.097 Uiso 0.608(7) 1 calc PR C 2
H33E H 0.0585 0.3190 0.9742 0.097 Uiso 0.608(7) 1 calc PR C 2
H33F H 0.0582 0.3738 0.9749 0.097 Uiso 0.608(7) 1 calc PR C 2
C337 C 0.0667(4) 0.3058(3) 1.0813(3) 0.066(3) Uiso 0.608(7) 1 d P C 2
H33G H 0.0241 0.3039 1.0827 0.099 Uiso 0.608(7) 1 calc PR C 2
H33H H 0.0884 0.3111 1.1143 0.099 Uiso 0.608(7) 1 calc PR C 2
H33I H 0.0800 0.2769 1.0684 0.099 Uiso 0.608(7) 1 calc PR C 2
C338 C 0.0545(4) 0.3898(2) 1.0657(3) 0.048(2) Uiso 0.608(7) 1 d P C 2
H33J H 0.0116 0.3872 1.0647 0.072 Uiso 0.608(7) 1 calc PR C 2
H33K H 0.0631 0.4153 1.0448 0.072 Uiso 0.608(7) 1 calc PR C 2
H33L H 0.0735 0.3955 1.0995 0.072 Uiso 0.608(7) 1 calc PR C 2
C241 C 0.35012(16) 0.26781(11) 1.09981(12) 0.0188(8) Uani 1 1 d . . .
C242 C 0.36134(17) 0.26382(11) 1.05124(12) 0.0211(8) Uani 1 1 d . . .
H242 H 0.3992 0.2719 1.0436 0.025 Uiso 1 1 calc R . .
C243 C 0.31713(17) 0.24807(12) 1.01420(13) 0.0257(9) Uani 1 1 d . . .
H243 H 0.3253 0.2454 0.9816 0.031 Uiso 1 1 calc R . .
C244 C 0.26204(18) 0.23636(13) 1.02434(13) 0.0309(10) Uani 1 1 d . . .
H244 H 0.2322 0.2258 0.9989 0.037 Uiso 1 1 calc R . .
C245 C 0.25050(18) 0.24007(13) 1.07194(13) 0.0302(9) Uani 1 1 d . . .
H245 H 0.2125 0.2320 1.0793 0.036 Uiso 1 1 calc R . .
C246 C 0.29408(17) 0.25547(12) 1.10879(13) 0.0246(9) Uani 1 1 d . . .
H246 H 0.2854 0.2577 1.1413 0.030 Uiso 1 1 calc R . .
C251 C 0.37171(16) 0.23296(13) 1.20857(12) 0.0226(8) Uani 1 1 d . . .
C252 C 0.36899(18) 0.18894(13) 1.18879(15) 0.0325(10) Uani 1 1 d . . .
H252 H 0.3883 0.1822 1.1615 0.039 Uiso 1 1 calc R . .
C253 C 0.3374(2) 0.15458(15) 1.20955(18) 0.0470(12) Uani 1 1 d . . .
H253 H 0.3359 0.1243 1.1967 0.056 Uiso 1 1 calc R . .
C254 C 0.3088(2) 0.16484(18) 1.24821(18) 0.0533(14) Uani 1 1 d . . .
H254 H 0.2868 0.1417 1.2617 0.064 Uiso 1 1 calc R . .
C255 C 0.3117(2) 0.20835(17) 1.26771(16) 0.0455(12) Uani 1 1 d . . .
H255 H 0.2921 0.2153 1.2947 0.055 Uiso 1 1 calc R . .
C256 C 0.34298(17) 0.24160(14) 1.24789(13) 0.0315(10) Uani 1 1 d . . .
H256 H 0.3449 0.2715 1.2617 0.038 Uiso 1 1 calc R . .
C261 C 0.46942(16) 0.29094(13) 1.27001(12) 0.0216(8) Uani 1 1 d . . .
C262 C 0.47137(19) 0.32822(15) 1.30166(14) 0.0356(10) Uani 1 1 d . D .
H262 H 0.4612 0.3579 1.2888 0.043 Uiso 1 1 calc R . .
C263 C 0.4878(2) 0.32268(18) 1.35132(15) 0.0485(13) Uani 1 1 d . . .
H263 H 0.4905 0.3486 1.3724 0.058 Uiso 1 1 calc R D .
C264 C 0.50044(19) 0.27933(19) 1.37067(15) 0.0470(13) Uani 1 1 d . D .
H264 H 0.5106 0.2753 1.4051 0.056 Uiso 1 1 calc R . .
C265 C 0.49819(18) 0.24167(17) 1.33929(15) 0.0423(12) Uani 1 1 d . . .
H265 H 0.5072 0.2119 1.3522 0.051 Uiso 1 1 calc R D .
C266 C 0.48282(17) 0.24784(14) 1.28947(13) 0.0284(9) Uani 1 1 d . D .
H266 H 0.4814 0.2221 1.2682 0.034 Uiso 1 1 calc R . .
C271 C 0.5155(3) 0.3642(2) 1.1993(3) 0.024(2) Uiso 0.636(4) 1 d P D 1
C272 C 0.5749(3) 0.3518(2) 1.2052(2) 0.0298(16) Uiso 0.636(4) 1 d P D 1
H272 H 0.5853 0.3207 1.2008 0.036 Uiso 0.636(4) 1 calc PR D 1
C273 C 0.6200(3) 0.3846(3) 1.2176(3) 0.0424(19) Uiso 0.636(4) 1 d P D 1
H273 H 0.6605 0.3756 1.2232 0.051 Uiso 0.636(4) 1 calc PR D 1
C274 C 0.6046(3) 0.4300(2) 1.2214(2) 0.0374(18) Uiso 0.636(4) 1 d P D 1
H274 H 0.6345 0.4528 1.2276 0.045 Uiso 0.636(4) 1 calc PR D 1
C275 C 0.5460(3) 0.4422(2) 1.2164(2) 0.0380(18) Uiso 0.636(4) 1 d P D 1
H275 H 0.5357 0.4734 1.2203 0.046 Uiso 0.636(4) 1 calc PR D 1
C276 C 0.5015(3) 0.40965(19) 1.2058(2) 0.0296(16) Uiso 0.636(4) 1 d P D 1
H276 H 0.4612 0.4187 1.2030 0.035 Uiso 0.636(4) 1 calc PR D 1
C371 C 0.5321(6) 0.3548(4) 1.2007(4) 0.013(3) Uiso 0.364(4) 1 d P D 2
C372 C 0.5739(4) 0.3460(3) 1.2421(4) 0.022(2) Uiso 0.364(4) 1 d P D 2
H372 H 0.5683 0.3200 1.2616 0.026 Uiso 0.364(4) 1 calc PR D 2
C373 C 0.6222(5) 0.3729(3) 1.2560(4) 0.027(3) Uiso 0.364(4) 1 d P D 2
H373 H 0.6490 0.3660 1.2849 0.033 Uiso 0.364(4) 1 calc PR D 2
C374 C 0.6321(6) 0.4103(4) 1.2278(4) 0.030(3) Uiso 0.364(4) 1 d P D 2
H374 H 0.6640 0.4305 1.2388 0.036 Uiso 0.364(4) 1 calc PR D 2
C375 C 0.5969(5) 0.4184(4) 1.1849(4) 0.030(3) Uiso 0.364(4) 1 d P D 2
H375 H 0.6061 0.4424 1.1641 0.036 Uiso 0.364(4) 1 calc PR D 2
C376 C 0.5460(5) 0.3908(3) 1.1710(4) 0.024(3) Uiso 0.364(4) 1 d P D 2
H376 H 0.5208 0.3968 1.1410 0.029 Uiso 0.364(4) 1 calc PR D 2
C401 C 0.68076(17) 0.17931(12) 0.96963(13) 0.0243(9) Uani 1 1 d . . .
H401 H 0.6756 0.1914 1.0006 0.029 Uiso 1 1 calc R . .
C402 C 0.73752(17) 0.16900(13) 0.96142(13) 0.0264(9) Uani 1 1 d . . .
H402 H 0.7705 0.1746 0.9862 0.032 Uiso 1 1 calc R . .
C403 C 0.74608(17) 0.15039(12) 0.91654(13) 0.0244(9) Uani 1 1 d . . .
C404 C 0.69521(16) 0.14178(12) 0.88240(13) 0.0216(8) Uani 1 1 d . . .
H404 H 0.6989 0.1277 0.8520 0.026 Uiso 1 1 calc R . .
C405 C 0.64059(16) 0.15330(11) 0.89209(12) 0.0187(8) Uani 1 1 d . . .
C406 C 0.58484(15) 0.14859(11) 0.85733(12) 0.0167(8) Uani 1 1 d . . .
C407 C 0.58014(16) 0.12626(11) 0.81242(12) 0.0196(8) Uani 1 1 d . . .
H407 H 0.6142 0.1125 0.8028 0.023 Uiso 1 1 calc R . .
C408 C 0.52601(17) 0.12396(11) 0.78151(12) 0.0217(8) Uani 1 1 d . . .
C409 C 0.47770(16) 0.14383(11) 0.79858(12) 0.0208(8) Uani 1 1 d . . .
H409 H 0.4396 0.1423 0.7791 0.025 Uiso 1 1 calc R . .
C410 C 0.48435(16) 0.16563(12) 0.84309(12) 0.0203(8) Uani 1 1 d . . .
H410 H 0.4506 0.1789 0.8538 0.024 Uiso 1 1 calc R . .
C411 C 0.80844(18) 0.14104(15) 0.90398(14) 0.0346(10) Uani 1 1 d . . .
C412 C 0.85685(18) 0.15979(16) 0.94231(16) 0.0451(12) Uani 1 1 d . . .
H41A H 0.8529 0.1932 0.9442 0.068 Uiso 1 1 calc R . .
H41B H 0.8956 0.1522 0.9334 0.068 Uiso 1 1 calc R . .
H41C H 0.8535 0.1462 0.9742 0.068 Uiso 1 1 calc R . .
C413 C 0.81262(19) 0.16392(16) 0.85411(14) 0.0407(11) Uani 1 1 d . . .
H41D H 0.8051 0.1969 0.8563 0.061 Uiso 1 1 calc R . .
H41E H 0.7830 0.1503 0.8286 0.061 Uiso 1 1 calc R . .
H41F H 0.8523 0.1590 0.8458 0.061 Uiso 1 1 calc R . .
C414 C 0.81554(19) 0.08882(14) 0.89986(16) 0.0446(12) Uani 1 1 d . . .
H41G H 0.8538 0.0819 0.8896 0.067 Uiso 1 1 calc R . .
H41H H 0.7834 0.0766 0.8756 0.067 Uiso 1 1 calc R . .
H41I H 0.8140 0.0746 0.9318 0.067 Uiso 1 1 calc R . .
C415 C 0.51805(18) 0.10236(12) 0.73058(13) 0.0260(9) Uani 1 1 d . . .
C416 C 0.4988(2) 0.14032(13) 0.69336(13) 0.0356(10) Uani 1 1 d . . .
H41J H 0.5310 0.1626 0.6939 0.053 Uiso 1 1 calc R . .
H41K H 0.4636 0.1558 0.7018 0.053 Uiso 1 1 calc R . .
H41L H 0.4893 0.1270 0.6605 0.053 Uiso 1 1 calc R . .
C417 C 0.57460(19) 0.08006(14) 0.71919(14) 0.0388(11) Uani 1 1 d . . .
H41M H 0.6056 0.1034 0.7198 0.058 Uiso 1 1 calc R . .
H41N H 0.5669 0.0660 0.6866 0.058 Uiso 1 1 calc R . .
H41O H 0.5877 0.0565 0.7438 0.058 Uiso 1 1 calc R . .
C418 C 0.46998(19) 0.06565(13) 0.72791(14) 0.0351(10) Uani 1 1 d . . .
H41P H 0.4637 0.0518 0.6951 0.053 Uiso 1 1 calc R . .
H41Q H 0.4330 0.0796 0.7344 0.053 Uiso 1 1 calc R . .
H41R H 0.4825 0.0419 0.7525 0.053 Uiso 1 1 calc R . .
O601 O 0.75532(12) 0.22915(10) 0.05338(9) 0.0362(7) Uani 1 1 d . . .
O602 O 0.86657(14) 0.24321(12) 0.02933(10) 0.0506(9) Uani 1 1 d . . .
O603 O 0.89991(15) 0.30249(11) 0.07159(11) 0.0520(9) Uani 1 1 d . . .
O604 O 0.92777(13) 0.26723(9) 0.24677(9) 0.0343(7) Uani 1 1 d . . .
O605 O 0.85570(12) 0.23457(9) 0.27619(9) 0.0334(7) Uani 1 1 d . . .
O606 O 0.70319(13) 0.15994(10) 0.16948(10) 0.0425(8) Uani 1 1 d . . .
O607 O 0.67358(12) 0.18850(9) 0.09788(9) 0.0340(7) Uani 1 1 d . . .
N601 N 0.87093(15) 0.26690(14) 0.06619(12) 0.0370(9) Uani 1 1 d . . .
N602 N 0.87869(15) 0.24840(10) 0.24137(11) 0.0251(7) Uani 1 1 d . . .
N603 N 0.71031(15) 0.18505(11) 0.13497(11) 0.0278(8) Uani 1 1 d . . .
C601 C 0.78377(17) 0.22991(13) 0.09486(13) 0.0256(9) Uani 1 1 d . . .
C602 C 0.76465(16) 0.21159(12) 0.13921(12) 0.0203(8) Uani 1 1 d . . .
C603 C 0.79488(16) 0.21753(12) 0.18552(13) 0.0217(8) Uani 1 1 d . . .
H603 H 0.7797 0.2051 0.2128 0.026 Uiso 1 1 calc R . .
C604 C 0.84735(17) 0.24162(12) 0.19253(12) 0.0225(8) Uani 1 1 d . . .
C605 C 0.87204(17) 0.25856(12) 0.15306(13) 0.0261(9) Uani 1 1 d . . .
H605 H 0.9087 0.2745 0.1581 0.031 Uiso 1 1 calc R . .
C606 C 0.84186(17) 0.25147(13) 0.10683(13) 0.0271(9) Uani 1 1 d . . .
O701 O 0.29459(12) 0.91172(8) 0.21617(9) 0.0291(6) Uani 1 1 d . E .
N701 N 0.31759(17) 1.00046(12) 0.17453(13) 0.0409(9) Uani 1 1 d . . .
O702 O 0.3403(4) 0.9675(2) 0.1547(4) 0.0426(19) Uiso 0.71(3) 1 d P E 1
O703 O 0.3255(2) 1.0424(2) 0.1682(3) 0.0392(18) Uiso 0.71(3) 1 d P E 1
O712 O 0.3554(8) 0.9732(4) 0.1718(7) 0.027(5) Uiso 0.29(3) 1 d P E 2
O713 O 0.3302(6) 1.0360(5) 0.1536(8) 0.038(4) Uiso 0.29(3) 1 d P E 2
N702 N 0.1491(2) 1.05897(14) 0.24363(15) 0.0553(11) Uani 1 1 d D . .
O704 O 0.1082(6) 1.0569(6) 0.2599(5) 0.058(4) Uiso 0.41(3) 1 d PD F 1
O705 O 0.1636(6) 1.0956(4) 0.2212(9) 0.103(5) Uiso 0.41(3) 1 d PD F 1
O714 O 0.0984(4) 1.0452(3) 0.2553(3) 0.042(2) Uiso 0.59(3) 1 d PD F 2
O715 O 0.1655(3) 1.0970(2) 0.2416(4) 0.048(3) Uiso 0.59(3) 1 d PD F 2
N703 N 0.2157(6) 0.9042(4) 0.2804(4) 0.046(3) Uiso 0.484(18) 1 d PD E 1
O706 O 0.1644(5) 0.8874(3) 0.2802(4) 0.057(3) Uiso 0.484(18) 1 d PD E 1
O707 O 0.2605(5) 0.8850(3) 0.3001(3) 0.039(2) Uiso 0.484(18) 1 d PD E 1
N713 N 0.1985(4) 0.8976(3) 0.2692(3) 0.025(2) Uiso 0.516(18) 1 d PD E 2
O716 O 0.1438(4) 0.8876(2) 0.2647(4) 0.050(3) Uiso 0.516(18) 1 d PD E 2
O717 O 0.2365(4) 0.8740(2) 0.2886(2) 0.029(2) Uiso 0.516(18) 1 d PD E 2
C701 C 0.26464(17) 0.94550(12) 0.22285(12) 0.0241(9) Uani 1 1 d . . .
C702 C 0.27113(18) 0.99129(12) 0.20373(14) 0.0270(9) Uani 1 1 d . E .
C703 C 0.23526(19) 1.02765(14) 0.21146(15) 0.0367(11) Uani 1 1 d . . .
H703 H 0.2424 1.0572 0.1992 0.044 Uiso 1 1 calc R E .
C704 C 0.1892(2) 1.02082(14) 0.23695(15) 0.0368(11) Uani 1 1 d . E .
C705 C 0.1782(2) 0.97844(15) 0.25558(14) 0.0378(11) Uani 1 1 d . . .
H705 H 0.1450 0.9738 0.2719 0.045 Uiso 1 1 calc R E .
C706 C 0.21534(19) 0.94383(13) 0.25015(13) 0.0322(10) Uani 1 1 d . E .
C801 C 0.3458(2) 0.48815(14) 1.01959(17) 0.0401(11) Uani 1 1 d . G .
C802 C 0.2982(2) 0.48095(13) 1.04785(15) 0.0373(11) Uani 1 1 d . . .
C803 C 0.2413(2) 0.47448(14) 1.02870(18) 0.0459(12) Uani 1 1 d . . .
H803 H 0.2126 0.4683 1.0493 0.055 Uiso 1 1 calc R . .
C804 C 0.2252(3) 0.47697(14) 0.97835(17) 0.0493(13) Uani 1 1 d . . .
C805 C 0.2658(3) 0.48376(15) 0.94783(17) 0.0484(13) Uani 1 1 d . G .
H805 H 0.2537 0.4849 0.9133 0.058 Uiso 1 1 calc R . .
C806 C 0.3225(3) 0.48876(17) 0.96710(18) 0.0602(16) Uani 1 1 d D . .
N802 N 0.3694(4) 0.5022(4) 0.9345(3) 0.070(3) Uiso 0.583(7) 1 d PD G 1
O806 O 0.3387(3) 0.49776(19) 0.88923(19) 0.0392(16) Uiso 0.583(7) 1 d PD G 1
O807 O 0.4179(4) 0.5216(3) 0.9506(3) 0.094(3) Uiso 0.583(7) 1 d PD G 1
N812 N 0.3587(4) 0.4811(4) 0.9300(3) 0.043(3) Uiso 0.417(7) 1 d PD G 2
O816 O 0.3653(5) 0.4963(3) 0.8911(3) 0.052(3) Uiso 0.417(7) 1 d PD G 2
O817 O 0.4084(3) 0.4656(2) 0.9417(2) 0.039(2) Uiso 0.417(7) 1 d PD G 2
N1 N 0.63316(13) 0.17296(10) 0.93600(10) 0.0197(7) Uani 1 1 d . . .
N2 N 0.53709(13) 0.16883(9) 0.87200(10) 0.0187(7) Uani 1 1 d . . .
N3 N 0.71057(14) 0.40701(10) 0.91294(11) 0.0250(7) Uani 1 1 d . B .
N4 N 0.66909(15) 0.40055(11) 0.99662(11) 0.0287(8) Uani 1 1 d . . .
N5 N 0.54070(13) 0.23164(10) 1.03317(10) 0.0187(7) Uani 1 1 d . . .
N6 N 0.47474(13) 0.23336(10) 0.93094(10) 0.0195(7) Uani 1 1 d . . .
N7 N 0.32090(15) 0.37358(11) 0.97614(11) 0.0308(8) Uani 1 1 d . . .
N8 N 0.26845(13) 0.35881(10) 1.05348(10) 0.0221(7) Uani 1 1 d . C .
N303 N 0.49231(13) 0.15199(10) 1.08542(10) 0.0218(7) Uani 1 1 d . . .
N304 N 0.40121(13) 0.14592(10) 1.01629(10) 0.0218(7) Uani 1 1 d . A .
N801 N 0.31199(19) 0.47876(12) 1.10154(14) 0.0413(10) Uani 1 1 d . . .
N803 N 0.1627(3) 0.47014(15) 0.95733(19) 0.0664(13) Uani 1 1 d . . .
O801 O 0.39871(16) 0.49249(9) 1.03703(11) 0.0439(8) Uani 1 1 d . . .
O802 O 0.35725(15) 0.49638(11) 1.12329(11) 0.0483(8) Uani 1 1 d . . .
O803 O 0.27570(17) 0.45883(12) 1.12370(12) 0.0662(11) Uani 1 1 d . . .
O804 O 0.12536(19) 0.46411(14) 0.98521(17) 0.0826(12) Uani 1 1 d . . .
O805 O 0.14871(19) 0.47170(15) 0.91169(15) 0.0941(15) Uani 1 1 d . . .
O901 O 0.76175(12) 0.30282(11) 0.40732(10) 0.0427(8) Uani 1 1 d . . .
O902 O 0.66212(12) 0.25896(10) 0.18889(9) 0.0369(7) Uani 1 1 d . . .
O903 O 0.59645(13) 0.22544(10) 0.22576(10) 0.0415(8) Uani 1 1 d . . .
O904 O 0.82361(13) 0.33837(10) 0.28003(10) 0.0417(8) Uani 1 1 d . . .
O905 O 0.84824(12) 0.32571(10) 0.35733(10) 0.0372(7) Uani 1 1 d . . .
O906 O 0.64543(14) 0.29671(14) 0.42919(11) 0.0565(10) Uani 1 1 d . . .
O907 O 0.63039(14) 0.22545(13) 0.40858(11) 0.0571(10) Uani 1 1 d . . .
N901 N 0.64199(15) 0.24825(11) 0.22644(12) 0.0306(8) Uani 1 1 d . . .
N902 N 0.81293(15) 0.32239(11) 0.31945(12) 0.0298(8) Uani 1 1 d . . .
N903 N 0.64953(15) 0.26414(16) 0.40212(13) 0.0416(10) Uani 1 1 d . . .
C901 C 0.73556(17) 0.29252(14) 0.36651(14) 0.0294(9) Uani 1 1 d . . .
C902 C 0.67690(18) 0.27115(14) 0.35824(14) 0.0311(10) Uani 1 1 d . . .
C903 C 0.64737(17) 0.25627(13) 0.31479(13) 0.0285(9) Uani 1 1 d . . .
H903 H 0.6104 0.2410 0.3130 0.034 Uiso 1 1 calc R . .
C904 C 0.67259(16) 0.26396(12) 0.27264(13) 0.0220(8) Uani 1 1 d . . .
C905 C 0.72613(17) 0.28574(12) 0.27517(13) 0.0232(9) Uani 1 1 d . . .
H905 H 0.7423 0.2912 0.2460 0.028 Uiso 1 1 calc R . .
C906 C 0.75676(16) 0.29982(13) 0.31974(13) 0.0243(9) Uani 1 1 d . . .
O900 O 0.4863(3) 0.5288(2) 0.9882(2) 0.0522(17) Uiso 0.50 1 d P . .

loop_
_atom_site_aniso_label
_atom_site_aniso_U_11
_atom_site_aniso_U_22
_atom_site_aniso_U_33
_atom_site_aniso_U_23
_atom_site_aniso_U_13
_atom_site_aniso_U_12
Pd1 0.02283(18) 0.03483(17) 0.01830(15) -0.00450(12) 0.00245(13) -0.00592(14)
Pd2 0.02123(17) 0.02707(15) 0.01901(15) 0.00310(12) 0.00409(13) 0.00340(13)
Pd3 0.01454(15) 0.02657(15) 0.01251(13) -0.00097(11) 0.00298(11) 0.00132(12)
Pd4 0.01606(16) 0.02469(14) 0.01494(14) -0.00178(11) 0.00383(12) -0.00153(13)
O3 0.0139(14) 0.0433(15) 0.0126(12) -0.0055(11) 0.0070(11) -0.0045(12)
O4 0.0170(14) 0.0401(15) 0.0159(13) 0.0035(11) 0.0063(11) -0.0013(12)
C1 0.016(2) 0.029(2) 0.023(2) -0.0005(16) 0.0019(16) -0.0060(17)
C2 0.019(2) 0.026(2) 0.027(2) -0.0053(17) -0.0019(17) 0.0021(17)
C3 0.021(2) 0.033(2) 0.022(2) -0.0096(17) 0.0022(17) -0.0025(18)
C4 0.014(2) 0.037(2) 0.022(2) -0.0024(17) 0.0067(16) 0.0000(18)
C5 0.0113(19) 0.0285(19) 0.0165(18) 0.0015(15) 0.0012(15) -0.0002(16)
C6 0.017(2) 0.0237(18) 0.0203(19) -0.0028(15) 0.0030(16) -0.0004(16)
C7 0.017(2) 0.0210(18) 0.0173(18) 0.0003(14) 0.0037(15) 0.0002(16)
C8 0.023(2) 0.0170(17) 0.0184(18) 0.0023(14) 0.0074(16) -0.0037(16)
C9 0.017(2) 0.0186(17) 0.0170(18) 0.0010(14) 0.0010(16) -0.0012(16)
C10 0.023(2) 0.0203(18) 0.0177(18) 0.0020(15) 0.0001(16) -0.0016(17)
C11 0.019(2) 0.031(2) 0.0137(18) -0.0003(15) 0.0029(16) 0.0025(17)
C12 0.021(2) 0.0240(19) 0.0165(18) -0.0043(15) 0.0017(16) -0.0021(17)
C13 0.020(2) 0.035(2) 0.0205(19) -0.0018(16) 0.0041(17) 0.0001(18)
C21 0.018(2) 0.027(2) 0.026(2) 0.0031(16) 0.0005(17) -0.0026(17)
C22 0.022(2) 0.031(2) 0.025(2) 0.0019(17) -0.0003(17) -0.0030(19)
C23 0.025(2) 0.0203(19) 0.029(2) 0.0013(16) 0.0048(18) -0.0006(18)
C24 0.024(2) 0.0196(18) 0.031(2) 0.0028(16) 0.0075(18) -0.0041(17)
C25 0.018(2) 0.0208(19) 0.031(2) -0.0012(16) 0.0059(17) 0.0009(17)
C26 0.019(2) 0.0220(19) 0.029(2) -0.0017(16) 0.0034(18) -0.0011(17)
C27 0.025(2) 0.032(2) 0.037(2) 0.0029(18) 0.002(2) -0.007(2)
C28 0.027(3) 0.048(3) 0.039(3) -0.004(2) 0.004(2) -0.015(2)
C29 0.027(3) 0.047(3) 0.036(2) -0.011(2) -0.002(2) -0.009(2)
C30 0.022(2) 0.036(2) 0.023(2) -0.0036(17) 0.0000(18) -0.0007(19)
C31 0.028(2) 0.031(2) 0.035(2) 0.0120(18) 0.0028(19) 0.002(2)
C32 0.044(3) 0.038(2) 0.028(2) 0.0078(19) 0.012(2) 0.003(2)
C33 0.034(3) 0.034(2) 0.038(2) 0.0087(19) -0.003(2) -0.001(2)
C34 0.037(3) 0.041(2) 0.041(3) 0.021(2) 0.006(2) -0.002(2)
C41 0.029(2) 0.038(2) 0.022(2) 0.0009(17) 0.0045(18) 0.001(2)
C42 0.034(3) 0.037(2) 0.029(2) 0.0002(18) 0.011(2) -0.002(2)
C43 0.026(2) 0.043(2) 0.040(3) -0.002(2) 0.010(2) 0.000(2)
C44 0.020(2) 0.039(2) 0.033(2) -0.0001(18) 0.0000(19) 0.000(2)
C45 0.029(2) 0.026(2) 0.021(2) -0.0039(16) 0.0029(18) 0.0012(18)
C46 0.031(2) 0.0211(19) 0.023(2) -0.0008(15) 0.0038(18) -0.0031(18)
C47 0.032(2) 0.025(2) 0.026(2) -0.0002(16) -0.0025(19) -0.0004(19)
C48 0.039(3) 0.025(2) 0.021(2) 0.0037(16) 0.0014(19) -0.009(2)
C49 0.045(3) 0.054(3) 0.020(2) -0.0025(19) 0.006(2) -0.023(2)
C50 0.034(3) 0.064(3) 0.024(2) -0.004(2) 0.006(2) -0.021(2)
C55 0.048(3) 0.042(2) 0.022(2) 0.0057(19) -0.005(2) -0.001(2)
C56 0.056(4) 0.074(4) 0.032(3) 0.009(2) -0.016(2) -0.006(3)
C57 0.078(4) 0.047(3) 0.033(3) -0.008(2) -0.012(3) 0.001(3)
C58 0.057(3) 0.047(3) 0.037(3) 0.017(2) 0.004(2) 0.009(3)
C71 0.023(2) 0.033(2) 0.021(2) -0.0042(17) 0.0000(17) 0.0037(19)
C72 0.023(2) 0.026(2) 0.034(2) 0.0001(17) 0.0048(19) -0.0042(19)
C73 0.023(2) 0.040(2) 0.029(2) 0.0041(19) -0.0012(19) -0.004(2)
C74 0.034(3) 0.047(3) 0.055(3) -0.003(2) -0.011(2) 0.016(2)
C75 0.057(4) 0.061(3) 0.110(5) -0.052(3) -0.040(4) 0.032(3)
C76 0.053(4) 0.068(4) 0.086(4) -0.050(3) -0.037(3) 0.027(3)
C81 0.016(2) 0.036(2) 0.0176(19) -0.0008(16) 0.0037(16) -0.0018(18)
C82 0.034(3) 0.040(2) 0.024(2) 0.0082(18) 0.0026(19) -0.004(2)
C83 0.055(3) 0.075(4) 0.028(3) 0.023(3) 0.006(2) 0.000(3)
C84 0.049(3) 0.107(5) 0.015(2) 0.005(3) -0.002(2) -0.011(3)
C85 0.038(3) 0.069(3) 0.024(2) -0.018(2) 0.006(2) -0.010(3)
C86 0.019(2) 0.040(2) 0.024(2) -0.0011(18) 0.0043(17) -0.0019(19)
C91 0.019(2) 0.0221(18) 0.0164(18) -0.0007(15) -0.0003(16) -0.0025(17)
C92 0.025(2) 0.0240(19) 0.0204(19) 0.0033(15) 0.0075(17) 0.0014(17)
C93 0.036(3) 0.037(2) 0.020(2) 0.0024(17) 0.0132(19) 0.007(2)
C94 0.027(2) 0.033(2) 0.026(2) -0.0088(17) 0.0072(18) -0.0006(19)
C95 0.030(2) 0.0213(19) 0.033(2) 0.0000(17) 0.0021(19) -0.0010(18)
C96 0.026(2) 0.028(2) 0.022(2) 0.0067(16) 0.0076(17) 0.0022(18)
C101 0.019(2) 0.0221(18) 0.0155(18) -0.0018(15) 0.0009(15) 0.0019(17)
C102 0.029(2) 0.026(2) 0.0168(19) -0.0009(15) 0.0036(17) 0.0048(18)
C103 0.021(2) 0.035(2) 0.027(2) -0.0030(17) 0.0030(18) 0.0029(19)
C104 0.026(2) 0.037(2) 0.024(2) -0.0017(17) -0.0055(18) 0.005(2)
C105 0.034(3) 0.034(2) 0.0140(19) 0.0038(16) 0.0025(18) 0.001(2)
C106 0.023(2) 0.028(2) 0.022(2) 0.0005(16) 0.0054(17) 0.0002(18)
C201 0.019(2) 0.026(2) 0.027(2) -0.0009(16) 0.0021(17) 0.0031(17)
C202 0.024(2) 0.027(2) 0.031(2) -0.0014(17) 0.0043(19) -0.0007(18)
C203 0.022(2) 0.031(2) 0.034(2) 0.0131(18) 0.0011(19) -0.0002(19)
C204 0.019(2) 0.028(2) 0.0195(19) 0.0015(16) 0.0067(16) -0.0004(17)
C205 0.018(2) 0.0198(17) 0.0156(17) -0.0003(14) 0.0028(15) -0.0036(16)
C206 0.026(2) 0.0204(18) 0.0127(17) -0.0002(14) 0.0047(16) 0.0000(17)
C207 0.021(2) 0.0203(18) 0.0178(18) -0.0001(15) 0.0084(16) 0.0046(16)
C208 0.018(2) 0.0213(18) 0.0181(18) -0.0021(15) 0.0078(16) 0.0059(16)
C209 0.017(2) 0.0260(19) 0.0139(17) -0.0034(15) 0.0038(15) 0.0014(17)
C210 0.030(2) 0.0215(18) 0.0164(19) -0.0052(15) 0.0044(17) -0.0013(17)
C211 0.025(2) 0.0248(18) 0.0114(17) 0.0017(14) 0.0055(16) -0.0047(17)
C212 0.018(2) 0.0239(19) 0.0122(17) 0.0018(15) -0.0019(15) 0.0004(16)
C213 0.021(2) 0.030(2) 0.024(2) -0.0015(16) 0.0053(17) -0.0009(18)
C221 0.024(2) 0.066(3) 0.027(2) 0.011(2) 0.012(2) 0.015(2)
C222 0.043(3) 0.052(3) 0.021(2) 0.0095(19) 0.014(2) 0.023(2)
C223 0.047(3) 0.030(2) 0.021(2) 0.0001(17) 0.000(2) 0.021(2)
C224 0.035(3) 0.033(2) 0.025(2) -0.0050(17) 0.0000(19) 0.009(2)
C225 0.034(3) 0.026(2) 0.024(2) -0.0017(16) 0.0026(19) 0.0089(19)
C226 0.028(2) 0.029(2) 0.0188(19) 0.0014(16) 0.0037(18) 0.0065(19)
C227 0.024(2) 0.054(3) 0.029(2) -0.001(2) -0.0037(19) 0.001(2)
C228 0.022(2) 0.072(3) 0.040(3) 0.010(2) 0.007(2) 0.004(2)
C229 0.027(3) 0.066(3) 0.030(2) 0.008(2) 0.010(2) 0.007(2)
C230 0.029(2) 0.038(2) 0.022(2) -0.0008(17) 0.0041(18) 0.003(2)
C231 0.068(4) 0.034(2) 0.016(2) -0.0034(17) -0.003(2) 0.012(2)
C232 0.060(4) 0.058(3) 0.028(2) -0.004(2) -0.013(2) 0.005(3)
C233 0.078(4) 0.045(3) 0.021(2) -0.0020(19) 0.009(2) 0.014(3)
C234 0.079(4) 0.041(3) 0.027(2) 0.002(2) -0.015(2) 0.017(3)
C241 0.024(2) 0.0208(18) 0.0114(17) -0.0001(14) 0.0013(16) 0.0036(17)
C242 0.020(2) 0.0246(19) 0.0186(19) 0.0029(15) 0.0037(16) 0.0025(17)
C243 0.028(2) 0.034(2) 0.0163(19) -0.0007(16) 0.0078(18) 0.0041(19)
C244 0.028(2) 0.042(2) 0.021(2) -0.0082(18) -0.0006(18) -0.001(2)
C245 0.022(2) 0.045(2) 0.024(2) 0.0000(18) 0.0045(18) -0.004(2)
C246 0.029(2) 0.033(2) 0.0127(18) 0.0002(16) 0.0048(17) 0.0016(19)
C251 0.016(2) 0.034(2) 0.0170(19) 0.0046(16) 0.0006(16) 0.0000(18)
C252 0.024(2) 0.034(2) 0.039(2) 0.0094(19) 0.0034(19) 0.000(2)
C253 0.032(3) 0.034(2) 0.073(4) 0.018(2) 0.000(3) -0.001(2)
C254 0.037(3) 0.074(4) 0.048(3) 0.038(3) 0.003(2) -0.013(3)
C255 0.033(3) 0.073(3) 0.030(2) 0.018(2) 0.003(2) -0.019(3)
C256 0.025(2) 0.049(3) 0.020(2) 0.0015(18) 0.0014(18) -0.007(2)
C261 0.012(2) 0.039(2) 0.0138(18) 0.0022(16) 0.0038(15) -0.0028(17)
C262 0.034(3) 0.050(3) 0.023(2) -0.0084(19) 0.0048(19) -0.002(2)
C263 0.053(3) 0.073(3) 0.020(2) -0.013(2) 0.006(2) -0.002(3)
C264 0.025(3) 0.099(4) 0.016(2) 0.004(2) -0.0004(19) -0.008(3)
C265 0.025(3) 0.070(3) 0.030(2) 0.021(2) 0.000(2) -0.002(2)
C266 0.020(2) 0.042(2) 0.022(2) 0.0038(18) 0.0019(17) -0.0020(19)
C401 0.024(2) 0.030(2) 0.0184(19) -0.0002(16) 0.0039(17) 0.0033(18)
C402 0.017(2) 0.036(2) 0.024(2) 0.0008(17) -0.0023(17) 0.0026(18)
C403 0.017(2) 0.030(2) 0.026(2) 0.0007(17) 0.0031(17) 0.0050(18)
C404 0.020(2) 0.0260(19) 0.0192(19) 0.0010(15) 0.0041(17) 0.0044(17)
C405 0.019(2) 0.0190(18) 0.0177(18) 0.0012(14) 0.0024(16) 0.0015(16)
C406 0.0135(19) 0.0186(17) 0.0177(18) 0.0039(14) 0.0012(15) 0.0027(16)
C407 0.019(2) 0.0233(18) 0.0175(18) 0.0000(15) 0.0075(16) 0.0035(17)
C408 0.029(2) 0.0171(18) 0.0184(19) 0.0026(15) 0.0021(17) 0.0037(17)
C409 0.018(2) 0.0225(18) 0.0206(19) 0.0005(15) -0.0027(16) 0.0010(17)
C410 0.016(2) 0.0248(19) 0.0201(19) -0.0003(15) 0.0034(16) 0.0033(17)
C411 0.020(2) 0.051(3) 0.033(2) -0.006(2) 0.0033(19) 0.009(2)
C412 0.020(2) 0.070(3) 0.045(3) -0.016(2) 0.005(2) 0.005(2)
C413 0.029(3) 0.065(3) 0.031(2) -0.001(2) 0.012(2) 0.001(2)
C414 0.029(3) 0.052(3) 0.049(3) -0.010(2) -0.004(2) 0.018(2)
C415 0.031(2) 0.026(2) 0.0189(19) -0.0080(16) -0.0011(18) 0.0016(19)
C416 0.049(3) 0.040(2) 0.018(2) -0.0019(18) 0.005(2) 0.003(2)
C417 0.041(3) 0.047(3) 0.029(2) -0.019(2) 0.005(2) 0.006(2)
C418 0.043(3) 0.027(2) 0.031(2) -0.0065(18) -0.005(2) 0.007(2)
O601 0.0255(17) 0.0632(19) 0.0172(14) 0.0011(13) -0.0052(12) -0.0071(15)
O602 0.041(2) 0.089(2) 0.0227(16) -0.0084(16) 0.0073(15) -0.0080(18)
O603 0.049(2) 0.067(2) 0.0420(19) 0.0096(16) 0.0141(17) -0.0207(19)
O604 0.0307(18) 0.0446(17) 0.0248(15) -0.0073(13) -0.0040(13) -0.0077(15)
O605 0.0347(18) 0.0438(17) 0.0210(14) -0.0014(12) 0.0025(13) -0.0026(14)
O606 0.042(2) 0.0485(18) 0.0336(17) 0.0167(14) -0.0056(14) -0.0164(16)
O607 0.0228(16) 0.0501(18) 0.0259(15) 0.0028(13) -0.0062(13) -0.0113(14)
N601 0.025(2) 0.060(2) 0.025(2) 0.0045(18) 0.0008(16) -0.0053(19)
N602 0.027(2) 0.0261(17) 0.0217(17) -0.0035(14) 0.0009(15) 0.0011(16)
N603 0.027(2) 0.0309(18) 0.0247(18) -0.0001(15) 0.0005(16) -0.0027(16)
C601 0.023(2) 0.031(2) 0.021(2) -0.0010(17) 0.0005(18) 0.0033(18)
C602 0.015(2) 0.0257(19) 0.0196(19) -0.0028(15) 0.0007(16) 0.0003(16)
C603 0.024(2) 0.0226(18) 0.0180(19) 0.0023(15) 0.0022(17) 0.0051(17)
C604 0.022(2) 0.029(2) 0.0151(18) -0.0034(15) -0.0020(16) 0.0034(18)
C605 0.020(2) 0.032(2) 0.025(2) -0.0007(17) 0.0002(17) -0.0015(18)
C606 0.023(2) 0.038(2) 0.020(2) 0.0038(17) 0.0033(17) 0.0020(19)
O701 0.0323(17) 0.0280(14) 0.0290(15) 0.0010(11) 0.0112(13) 0.0113(13)
N701 0.042(3) 0.031(2) 0.048(2) 0.0140(18) 0.0014(19) -0.0072(19)
N702 0.058(3) 0.048(3) 0.058(3) 0.005(2) 0.005(2) 0.006(2)
C701 0.028(2) 0.028(2) 0.0151(18) -0.0017(16) -0.0007(17) 0.0050(19)
C702 0.026(2) 0.025(2) 0.030(2) -0.0014(17) 0.0011(18) -0.0025(18)
C703 0.037(3) 0.025(2) 0.044(3) -0.0023(19) -0.007(2) 0.001(2)
C704 0.039(3) 0.032(2) 0.037(2) -0.0131(19) 0.000(2) 0.016(2)
C705 0.037(3) 0.050(3) 0.028(2) 0.002(2) 0.009(2) 0.019(2)
C706 0.043(3) 0.035(2) 0.020(2) 0.0040(17) 0.0100(19) 0.012(2)
C801 0.046(3) 0.027(2) 0.046(3) 0.008(2) 0.003(3) 0.012(2)
C802 0.053(3) 0.026(2) 0.036(3) 0.0007(18) 0.015(2) 0.010(2)
C803 0.052(3) 0.029(2) 0.055(3) -0.004(2) 0.005(3) 0.011(2)
C804 0.078(4) 0.026(2) 0.038(3) -0.004(2) -0.008(3) 0.011(3)
C805 0.064(4) 0.044(3) 0.034(3) 0.000(2) -0.002(3) 0.027(3)
C806 0.085(5) 0.063(3) 0.040(3) 0.012(3) 0.032(3) 0.029(3)
N1 0.0169(17) 0.0280(16) 0.0138(15) 0.0039(12) 0.0011(13) 0.0036(14)
N2 0.0188(18) 0.0228(15) 0.0143(15) 0.0029(12) 0.0022(13) 0.0015(14)
N3 0.0253(19) 0.0264(17) 0.0229(17) -0.0015(13) 0.0023(15) -0.0041(15)
N4 0.029(2) 0.0374(19) 0.0179(17) -0.0049(14) -0.0012(15) -0.0095(17)
N5 0.0172(17) 0.0273(16) 0.0111(14) 0.0046(12) 0.0011(13) 0.0027(14)
N6 0.0182(17) 0.0282(16) 0.0127(15) -0.0033(13) 0.0039(13) 0.0007(14)
N7 0.029(2) 0.041(2) 0.0224(17) 0.0037(15) 0.0051(16) 0.0109(17)
N8 0.0215(18) 0.0262(16) 0.0187(16) 0.0015(13) 0.0031(14) 0.0043(14)
N303 0.0199(18) 0.0247(16) 0.0211(16) 0.0005(13) 0.0046(14) 0.0000(14)
N304 0.0178(18) 0.0273(16) 0.0210(16) -0.0046(13) 0.0052(14) -0.0017(14)
N801 0.050(3) 0.033(2) 0.044(2) 0.0006(18) 0.020(2) 0.004(2)
N803 0.086(4) 0.046(3) 0.063(3) -0.009(2) -0.002(3) 0.015(3)
O801 0.057(2) 0.0312(16) 0.0492(19) 0.0066(14) 0.0247(18) 0.0057(17)
O802 0.041(2) 0.054(2) 0.050(2) 0.0026(16) 0.0061(17) -0.0025(18)
O803 0.086(3) 0.072(2) 0.047(2) -0.0093(17) 0.030(2) -0.037(2)
O804 0.068(3) 0.077(3) 0.100(3) 0.002(2) 0.004(3) -0.004(2)
O805 0.089(3) 0.117(4) 0.063(3) -0.029(2) -0.029(2) 0.036(3)
O901 0.0262(17) 0.080(2) 0.0209(15) 0.0033(15) -0.0011(13) -0.0063(16)
O902 0.0329(18) 0.0585(19) 0.0188(14) -0.0083(13) 0.0028(13) 0.0039(15)
O903 0.0264(18) 0.0499(18) 0.0456(19) -0.0151(15) -0.0028(15) -0.0126(15)
O904 0.0387(19) 0.059(2) 0.0275(16) 0.0108(14) 0.0057(14) -0.0161(16)
O905 0.0195(16) 0.066(2) 0.0246(15) -0.0035(14) -0.0012(13) -0.0059(15)
O906 0.034(2) 0.110(3) 0.0258(17) -0.0021(18) 0.0061(15) -0.001(2)
O907 0.037(2) 0.082(3) 0.054(2) 0.0418(19) 0.0096(17) 0.0059(19)
N901 0.027(2) 0.0326(19) 0.030(2) -0.0036(15) -0.0023(17) 0.0096(17)
N902 0.027(2) 0.0371(19) 0.0254(19) -0.0008(15) 0.0049(16) 0.0012(17)
N903 0.017(2) 0.080(3) 0.027(2) 0.018(2) 0.0011(16) 0.001(2)
C901 0.015(2) 0.050(3) 0.022(2) 0.0083(18) -0.0014(17) -0.0011(19)
C902 0.023(2) 0.048(2) 0.024(2) 0.0138(19) 0.0063(18) 0.002(2)
C903 0.017(2) 0.039(2) 0.027(2) 0.0112(18) -0.0031(18) 0.0012(19)
C904 0.017(2) 0.028(2) 0.0189(19) 0.0040(16) -0.0053(16) 0.0006(17)
C905 0.026(2) 0.028(2) 0.0156(19) 0.0059(15) 0.0034(17) 0.0088(18)
C906 0.016(2) 0.035(2) 0.022(2) 0.0053(17) 0.0004(16) -0.0007(18)

loop_
_atom_type_symbol
_atom_type_description
_atom_type_scat_dispersion_real
_atom_type_scat_dispersion_imag
_atom_type_scat_source
C C 0.0033 0.0016 'International Tables Vol C Tables 4.2.6.8 and 6.1.1.4'
H H 0.0000 0.0000 'International Tables Vol C Tables 4.2.6.8 and 6.1.1.4'
N N 0.0061 0.0033 'International Tables Vol C Tables 4.2.6.8 and 6.1.1.4'
O O 0.0106 0.0060 'International Tables Vol C Tables 4.2.6.8 and 6.1.1.4'
Pd Pd -0.9988 1.0072 'International Tables Vol C Tables 4.2.6.8 and 6.1.1.4'

loop_
_geom_angle_atom_site_label_1
_geom_angle_atom_site_label_2
_geom_angle_atom_site_label_3
_geom_angle
C2 Pd1 N4 136.80(13)
C2 Pd1 N3 132.06(13)
N4 Pd1 N3 77.66(12)
C2 Pd1 C1 39.01(13)
N4 Pd1 C1 175.58(13)
N3 Pd1 C1 106.43(13)
C2 Pd1 C3 38.72(14)
N4 Pd1 C3 109.47(13)
N3 Pd1 C3 170.77(13)
C1 Pd1 C3 66.29(14)
C202 Pd2 N8 134.18(13)
C202 Pd2 N7 137.33(14)
N8 Pd2 N7 77.92(12)
C202 Pd2 C201 38.51(13)
N8 Pd2 C201 107.63(13)
N7 Pd2 C201 174.43(14)
C202 Pd2 C203 38.60(14)
N8 Pd2 C203 172.75(13)
N7 Pd2 C203 108.46(14)
C201 Pd2 C203 66.04(14)
O3 Pd3 N2 171.69(11)
O3 Pd3 N1 90.76(11)
N2 Pd3 N1 80.93(12)
O3 Pd3 N6 91.92(10)
N2 Pd3 N6 96.36(11)
N1 Pd3 N6 173.53(11)
O4 Pd4 N304 89.53(11)
O4 Pd4 N303 169.56(11)
N304 Pd4 N303 80.75(12)
O4 Pd4 N5 91.86(10)
N304 Pd4 N5 176.18(11)
N303 Pd4 N5 97.60(12)
N5 O3 Pd3 116.38(19)
N6 O4 Pd4 116.57(19)
C2 C1 C6 121.8(3)
C2 C1 Pd1 67.5(2)
C6 C1 Pd1 111.6(2)
C1 C2 C3 114.1(3)
C1 C2 Pd1 73.5(2)
C3 C2 Pd1 75.2(2)
C2 C3 C4 118.6(3)
C2 C3 Pd1 66.1(2)
C4 C3 Pd1 106.8(2)
C5 C4 C3 123.5(3)
C4 C5 C11 124.4(3)
C4 C5 C6 119.6(3)
C11 C5 C6 115.7(3)
C5 C6 C1 112.3(3)
C5 C6 C7 110.4(3)
C1 C6 C7 110.6(3)
C5 C6 C10 112.5(3)
C1 C6 C10 108.1(3)
C7 C6 C10 102.6(3)
C8 C7 C101 126.7(3)
C8 C7 C6 108.7(3)
C101 C7 C6 124.3(3)
C7 C8 C9 109.8(3)
C7 C8 C91 127.3(3)
C9 C8 C91 122.8(3)
C10 C9 C8 110.2(3)
C10 C9 C81 127.1(3)
C8 C9 C81 122.6(3)
C9 C10 C71 125.3(3)
C9 C10 C6 108.6(3)
C71 C10 C6 126.1(3)
C12 C11 C5 113.4(3)
N6 C12 C13 120.9(3)
N6 C12 C11 119.4(3)
C13 C12 C11 119.7(3)
N303 C21 C22 122.2(3)
C21 C22 C23 120.9(4)
C24 C23 C22 116.5(3)
C24 C23 C31 122.8(3)
C22 C23 C31 120.8(4)
C23 C24 C25 121.0(3)
N303 C25 C24 120.5(3)
N303 C25 C26 114.9(3)
C24 C25 C26 124.6(3)
N304 C26 C27 121.2(4)
N304 C26 C25 114.3(3)
C27 C26 C25 124.5(3)
C26 C27 C28 120.2(4)
C29 C28 C27 117.0(4)
C29 C28 C35' 123.7(6)
C27 C28 C35' 118.7(6)
C29 C28 C35 122.1(6)
C27 C28 C35 120.0(5)
C35' C28 C35 16.8(6)
C28 C29 C30 121.5(4)
N304 C30 C29 121.4(4)
C23 C31 C33 109.3(3)
C23 C31 C34 112.6(3)
C33 C31 C34 108.9(3)
C23 C31 C32 107.4(3)
C33 C31 C32 110.7(3)
C34 C31 C32 107.8(3)
C38 C35 C37 110.2(9)
C38 C35 C36 109.8(9)
C37 C35 C36 108.9(9)
C38 C35 C28 112.7(8)
C37 C35 C28 104.3(8)
C36 C35 C28 110.8(8)
C36' C35' C38' 111.5(11)
C36' C35' C28 112.4(9)
C38' C35' C28 104.0(9)
C36' C35' C37' 109.0(10)
C38' C35' C37' 107.0(10)
C28 C35' C37' 112.8(9)
N3 C41 C42 123.3(4)
C41 C42 C43 120.3(4)
C44 C43 C42 115.9(4)
C44 C43 C59 123.8(5)
C42 C43 C59 120.0(4)
C44 C43 C59' 118.9(8)
C42 C43 C59' 123.1(8)
C59 C43 C59' 19.0(7)
C45 C44 C43 121.5(4)
N3 C45 C44 121.2(3)
N3 C45 C46 114.9(3)
C44 C45 C46 123.7(4)
N4 C46 C47 120.9(3)
N4 C46 C45 116.0(3)
C47 C46 C45 123.1(4)
C48 C47 C46 120.2(4)
C49 C48 C47 117.1(4)
C49 C48 C55 121.0(4)
C47 C48 C55 121.8(4)
C48 C49 C50 120.7(4)
N4 C50 C49 122.1(4)
C56 C55 C58 108.0(4)
C56 C55 C48 112.7(3)
C58 C55 C48 106.3(3)
C56 C55 C57 110.3(4)
C58 C55 C57 110.1(4)
C48 C55 C57 109.3(4)
C62 C59 C60 105.1(7)
C62 C59 C43 113.0(6)
C60 C59 C43 113.5(6)
C62 C59 C61 109.9(6)
C60 C59 C61 110.0(7)
C43 C59 C61 105.3(6)
C61' C59' C43 115.3(15)
C61' C59' C62' 101.9(17)
C43 C59' C62' 105.2(16)
C61' C59' C60' 104.2(16)
C43 C59' C60' 110.2(13)
C62' C59' C60' 120.3(18)
C76 C71 C72 115.5(4)
C76 C71 C10 124.2(4)
C72 C71 C10 120.3(3)
C73 C72 C71 122.4(4)
C74 C73 C72 119.8(4)
C75 C74 C73 119.2(4)
C74 C75 C76 120.3(4)
C71 C76 C75 122.1(4)
C82 C81 C86 118.7(3)
C82 C81 C9 119.9(3)
C86 C81 C9 121.4(3)
C83 C82 C81 120.6(4)
C84 C83 C82 120.5(4)
C83 C84 C85 119.7(4)
C84 C85 C86 120.3(4)
C85 C86 C81 120.2(4)
C92 C91 C96 118.6(3)
C92 C91 C8 120.3(3)
C96 C91 C8 121.1(3)
C93 C92 C91 120.5(3)
C94 C93 C92 120.1(3)
C93 C94 C95 120.2(3)
C96 C95 C94 119.1(3)
C95 C96 C91 121.4(3)
C102 C101 C106 116.9(3)
C102 C101 C7 119.8(3)
C106 C101 C7 123.3(3)
C103 C102 C101 121.9(3)
C102 C103 C104 120.3(4)
C103 C104 C105 119.2(4)
C106 C105 C104 120.4(3)
C105 C106 C101 121.4(3)
C202 C201 C206 121.4(3)
C202 C201 Pd2 68.2(2)
C206 C201 Pd2 112.0(2)
C201 C202 C203 114.0(3)
C201 C202 Pd2 73.3(2)
C203 C202 Pd2 73.9(2)
C202 C203 C204 119.3(3)
C202 C203 Pd2 67.5(2)
C204 C203 Pd2 105.5(2)
C205 C204 C203 122.3(3)
C204 C205 C211 124.0(3)
C204 C205 C206 119.8(3)
C211 C205 C206 116.2(3)
C201 C206 C207 111.5(3)
C201 C206 C205 112.3(3)
C207 C206 C205 111.6(3)
C201 C206 C210 107.0(3)
C207 C206 C210 102.6(3)
C205 C206 C210 111.4(3)
C208 C207 C241 127.1(3)
C208 C207 C206 108.7(3)
C241 C207 C206 124.1(3)
C207 C208 C251 127.3(3)
C207 C208 C209 109.9(3)
C251 C208 C209 122.8(3)
C210 C209 C208 109.7(3)
C210 C209 C261 127.3(3)
C208 C209 C261 123.0(3)
C209 C210 C271 130.2(4)
C209 C210 C206 109.1(3)
C271 C210 C206 120.1(4)
C209 C210 C371 125.4(5)
C271 C210 C371 17.3(5)
C206 C210 C371 124.3(5)
C205 C211 C212 113.3(3)
N5 C212 C213 121.1(3)
N5 C212 C211 119.1(3)
C213 C212 C211 119.8(3)
N7 C221 C222 122.8(4)
C223 C222 C221 120.3(4)
C222 C223 C224 117.8(4)
C222 C223 C231 121.1(4)
C224 C223 C231 121.1(4)
C223 C224 C225 119.7(4)
N7 C225 C224 121.5(4)
N7 C225 C226 116.3(3)
C224 C225 C226 122.1(4)
N8 C226 C227 122.5(3)
N8 C226 C225 114.6(3)
C227 C226 C225 122.7(4)
C228 C227 C226 120.8(4)
C227 C228 C229 116.2(4)
C227 C228 C335 125.2(5)
C229 C228 C335 117.7(4)
C227 C228 C235 116.9(6)
C229 C228 C235 124.3(5)
C335 C228 C235 25.1(4)
C230 C229 C228 120.6(4)
N8 C230 C229 123.0(4)
C232 C231 C223 112.3(4)
C232 C231 C234 109.1(4)
C223 C231 C234 108.0(3)
C232 C231 C233 109.3(4)
C223 C231 C233 107.1(4)
C234 C231 C233 111.1(4)
C236 C235 C237 92.1(11)
C236 C235 C238 117.4(13)
C237 C235 C238 105.6(11)
C236 C235 C228 116.8(11)
C237 C235 C228 117.2(10)
C238 C235 C228 107.0(10)
C235 C236 C237 47.1(8)
C235 C237 C236 40.8(7)
C338 C335 C228 114.7(6)
C338 C335 C337 109.4(7)
C228 C335 C337 105.5(6)
C338 C335 C336 100.5(7)
C228 C335 C336 107.4(6)
C337 C335 C336 119.9(8)
C246 C241 C242 117.3(3)
C246 C241 C207 120.7(3)
C242 C241 C207 122.0(3)
C243 C242 C241 120.4(3)
C244 C243 C242 120.8(3)
C243 C244 C245 119.4(4)
C246 C245 C244 120.1(4)
C245 C246 C241 122.0(3)
C256 C251 C252 118.7(3)
C256 C251 C208 121.2(3)
C252 C251 C208 120.0(3)
C251 C252 C253 119.4(4)
C254 C253 C252 120.0(4)
C253 C254 C255 120.5(4)
C256 C255 C254 119.5(4)
C255 C256 C251 121.9(4)
C266 C261 C262 118.9(3)
C266 C261 C209 120.4(3)
C262 C261 C209 120.6(3)
C263 C262 C261 120.8(4)
C262 C263 C264 120.0(4)
C263 C264 C265 119.6(4)
C266 C265 C264 119.8(4)
C265 C266 C261 120.9(4)
C276 C271 C272 118.5(6)
C276 C271 C210 125.4(6)
C272 C271 C210 116.2(6)
C271 C272 C273 121.0(6)
C274 C273 C272 119.0(7)
C275 C274 C273 120.0(7)
C274 C275 C276 121.0(6)
C271 C276 C275 120.4(6)
C372 C371 C376 115.5(10)
C372 C371 C210 123.9(8)
C376 C371 C210 120.6(9)
C373 C372 C371 123.1(10)
C372 C373 C374 119.6(11)
C375 C374 C373 120.6(12)
C374 C375 C376 119.4(10)
C371 C376 C375 121.3(10)
N1 C401 C402 122.7(3)
C401 C402 C403 119.7(4)
C402 C403 C404 116.8(3)
C402 C403 C411 122.1(3)
C404 C403 C411 121.0(3)
C405 C404 C403 120.9(3)
C404 C405 N1 121.4(3)
C404 C405 C406 125.0(3)
N1 C405 C406 113.5(3)
N2 C406 C407 121.1(3)
N2 C406 C405 114.7(3)
C407 C406 C405 124.2(3)
C408 C407 C406 120.5(3)
C407 C408 C409 116.6(3)
C407 C408 C415 123.5(3)
C409 C408 C415 119.8(3)
C410 C409 C408 120.9(3)
N2 C410 C409 122.0(3)
C412 C411 C414 109.7(3)
C412 C411 C403 112.3(3)
C414 C411 C403 107.7(3)
C412 C411 C413 109.1(4)
C414 C411 C413 109.8(3)
C403 C411 C413 108.2(3)
C417 C415 C408 112.6(3)
C417 C415 C418 108.5(3)
C408 C415 C418 108.4(3)
C417 C415 C416 109.6(3)
C408 C415 C416 107.5(3)
C418 C415 C416 110.2(3)
O602 N601 O603 123.5(3)
O602 N601 C606 118.6(4)
O603 N601 C606 117.9(3)
O605 N602 O604 122.7(3)
O605 N602 C604 118.4(3)
O604 N602 C604 118.9(3)
O607 N603 O606 122.7(3)
O607 N603 C602 119.3(3)
O606 N603 C602 118.0(3)
O601 C601 C606 123.4(3)
O601 C601 C602 126.3(4)
C606 C601 C602 110.3(3)
C603 C602 N603 116.3(3)
C603 C602 C601 124.3(3)
N603 C602 C601 119.4(3)
C602 C603 C604 119.9(3)
C603 C604 C605 121.4(3)
C603 C604 N602 119.8(3)
C605 C604 N602 118.8(3)
C606 C605 C604 118.0(4)
C605 C606 C601 125.7(3)
C605 C606 N601 116.5(4)
C601 C606 N601 117.7(3)
O712 N701 O713 107.8(10)
O712 N701 O703 121.5(8)
O713 N701 O703 21.8(8)
O712 N701 O702 26.5(8)
O713 N701 O702 107.0(11)
O703 N701 O702 127.4(6)
O712 N701 C702 120.9(6)
O713 N701 C702 130.8(10)
O703 N701 C702 113.0(5)
O702 N701 C702 119.2(4)
O704 N702 O715 111.7(10)
O704 N702 O705 122.3(10)
O715 N702 O705 25.4(9)
O704 N702 O714 17.1(9)
O715 N702 O714 126.9(6)
O705 N702 O714 131.8(8)
O704 N702 C704 126.5(9)
O715 N702 C704 119.9(5)
O705 N702 C704 110.6(8)
O714 N702 C704 113.0(5)
O707 N703 O706 122.4(9)
O707 N703 C706 124.1(9)
O706 N703 C706 113.0(8)
O717 N713 O716 123.9(8)
O717 N713 C706 118.1(7)
O716 N713 C706 118.0(6)
O701 C701 C706 123.1(3)
O701 C701 C702 126.3(3)
C706 C701 C702 110.6(3)
C703 C702 C701 123.7(4)
C703 C702 N701 116.6(3)
C701 C702 N701 119.7(3)
C704 C703 C702 119.4(4)
C703 C704 C705 121.6(4)
C703 C704 N702 119.9(4)
C705 C704 N702 118.5(4)
C706 C705 C704 118.4(4)
C705 C706 N703 119.3(5)
C705 C706 C701 126.1(4)
N703 C706 C701 113.5(5)
C705 C706 N713 115.5(4)
N703 C706 N713 19.1(5)
C701 C706 N713 118.0(4)
O801 C801 C802 125.1(4)
O801 C801 C806 124.4(5)
C802 C801 C806 110.4(5)
C803 C802 C801 124.9(4)
C803 C802 N801 115.8(4)
C801 C802 N801 119.3(4)
C802 C803 C804 118.6(5)
C805 C804 C803 122.0(5)
C805 C804 N803 119.3(5)
C803 C804 N803 118.7(5)
C806 C805 C804 118.9(5)
C805 C806 N812 109.4(6)
C805 C806 C801 125.0(5)
N812 C806 C801 123.2(6)
C805 C806 N802 120.8(5)
N812 C806 N802 25.4(5)
C801 C806 N802 113.7(6)
O807 N802 O806 132.5(9)
O807 N802 C806 123.7(7)
O806 N802 C806 102.1(7)
N802 O807 O900 156.5(7)
O816 N812 O817 97.7(9)
O816 N812 C806 139.1(9)
O817 N812 C806 119.0(8)
N812 O816 O817 41.7(5)
N812 O817 O816 40.6(5)
C401 N1 C405 118.3(3)
C401 N1 Pd3 125.7(2)
C405 N1 Pd3 114.6(2)
C410 N2 C406 118.8(3)
C410 N2 Pd3 126.1(2)
C406 N2 Pd3 115.2(2)
C45 N3 C41 117.7(3)
C45 N3 Pd1 115.7(2)
C41 N3 Pd1 126.4(3)
C50 N4 C46 119.0(3)
C50 N4 Pd1 125.6(3)
C46 N4 Pd1 115.4(2)
C212 N5 O3 113.9(3)
C212 N5 Pd4 128.2(2)
O3 N5 Pd4 117.8(2)
C12 N6 O4 113.5(3)
C12 N6 Pd3 129.0(2)
O4 N6 Pd3 117.4(2)
C221 N7 C225 118.0(3)
C221 N7 Pd2 127.1(3)
C225 N7 Pd2 114.9(2)
C230 N8 C226 116.7(3)
C230 N8 Pd2 127.3(3)
C226 N8 Pd2 116.0(2)
C21 N303 C25 118.7(3)
C21 N303 Pd4 127.0(2)
C25 N303 Pd4 114.2(2)
C30 N304 C26 118.7(3)
C30 N304 Pd4 125.6(3)
C26 N304 Pd4 115.0(2)
O802 N801 O803 122.0(4)
O802 N801 C802 120.5(4)
O803 N801 C802 117.5(4)
O804 N803 O805 122.3(6)
O804 N803 C804 119.4(5)
O805 N803 C804 118.2(5)
O903 N901 O902 123.1(3)
O903 N901 C904 118.7(3)
O902 N901 C904 118.2(3)
O905 N902 O904 121.8(3)
O905 N902 C906 120.0(3)
O904 N902 C906 118.2(3)
O906 N903 O907 124.1(4)
O906 N903 C902 118.8(4)
O907 N903 C902 117.1(4)
O901 C901 C902 123.4(3)
O901 C901 C906 126.4(4)
C902 C901 C906 110.2(3)
C903 C902 N903 118.1(4)
C903 C902 C901 126.3(3)
N903 C902 C901 115.5(3)
C902 C903 C904 118.3(4)
C905 C904 C903 120.9(3)
C905 C904 N901 120.1(3)
C903 C904 N901 119.0(3)
C904 C905 C906 120.5(3)
C905 C906 N902 117.3(3)
C905 C906 C901 123.5(3)
N902 C906 C901 119.2(3)

loop_
_geom_bond_atom_site_label_1
_geom_bond_atom_site_label_2
_geom_bond_distance
Pd1 C2 2.063(4)
Pd1 N4 2.101(3)
Pd1 N3 2.106(3)
Pd1 C1 2.141(4)
Pd1 C3 2.182(4)
Pd2 C202 2.074(4)
Pd2 N8 2.100(3)
Pd2 N7 2.102(3)
Pd2 C201 2.140(4)
Pd2 C203 2.158(4)
Pd3 O3 1.987(2)
Pd3 N2 2.000(3)
Pd3 N1 2.000(3)
Pd3 N6 2.013(3)
Pd4 O4 1.984(2)
Pd4 N304 2.002(3)
Pd4 N303 2.012(3)
Pd4 N5 2.019(3)
O3 N5 1.365(3)
O4 N6 1.374(3)
C1 C2 1.405(5)
C1 C6 1.527(5)
C2 C3 1.412(5)
C3 C4 1.456(5)
C4 C5 1.343(5)
C5 C11 1.506(5)
C5 C6 1.525(5)
C6 C7 1.532(5)
C6 C10 1.535(5)
C7 C8 1.357(4)
C7 C101 1.478(5)
C8 C9 1.465(5)
C8 C91 1.480(5)
C9 C10 1.351(5)
C9 C81 1.485(5)
C10 C71 1.483(5)
C11 C12 1.504(5)
C12 N6 1.291(4)
C12 C13 1.482(5)
C21 N303 1.340(4)
C21 C22 1.374(5)
C22 C23 1.393(5)
C23 C24 1.389(5)
C23 C31 1.511(5)
C24 C25 1.396(5)
C25 N303 1.366(4)
C25 C26 1.465(5)
C26 N304 1.360(4)
C26 C27 1.375(5)
C27 C28 1.400(6)
C28 C29 1.363(6)
C28 C35' 1.545(10)
C28 C35 1.561(9)
C29 C30 1.374(5)
C30 N304 1.341(5)
C31 C33 1.532(5)
C31 C34 1.538(5)
C31 C32 1.545(5)
C35 C38 1.496(14)
C35 C37 1.520(15)
C35 C36 1.531(15)
C35' C36' 1.498(17)
C35' C38' 1.534(17)
C35' C37' 1.548(18)
C41 N3 1.350(4)
C41 C42 1.365(5)
C42 C43 1.395(6)
C43 C44 1.390(5)
C43 C59 1.533(9)
C43 C59' 1.54(2)
C44 C45 1.385(5)
C45 N3 1.348(5)
C45 C46 1.479(5)
C46 N4 1.343(5)
C46 C47 1.394(5)
C47 C48 1.393(5)
C48 C49 1.368(6)
C48 C55 1.528(5)
C49 C50 1.377(5)
C50 N4 1.334(5)
C55 C56 1.518(6)
C55 C58 1.526(6)
C55 C57 1.541(6)
C59 C62 1.476(10)
C59 C60 1.494(11)
C59 C61 1.547(11)
C59' C61' 1.45(3)
C59' C62' 1.56(3)
C59' C60' 1.58(3)
C71 C76 1.380(6)
C71 C72 1.384(5)
C72 C73 1.380(5)
C73 C74 1.365(6)
C74 C75 1.357(6)
C75 C76 1.382(6)
C81 C82 1.386(5)
C81 C86 1.391(5)
C82 C83 1.380(5)
C83 C84 1.369(7)
C84 C85 1.379(7)
C85 C86 1.387(5)
C91 C92 1.389(5)
C91 C96 1.391(5)
C92 C93 1.386(5)
C93 C94 1.383(5)
C94 C95 1.387(5)
C95 C96 1.384(5)
C101 C102 1.401(5)
C101 C106 1.402(5)
C102 C103 1.379(5)
C103 C104 1.381(5)
C104 C105 1.391(5)
C105 C106 1.382(5)
C201 C202 1.391(5)
C201 C206 1.515(5)
C202 C203 1.401(5)
C203 C204 1.469(5)
C204 C205 1.336(4)
C205 C211 1.501(5)
C205 C206 1.534(5)
C206 C207 1.528(5)
C206 C210 1.537(5)
C207 C208 1.355(4)
C207 C241 1.471(5)
C208 C251 1.475(5)
C208 C209 1.479(5)
C209 C210 1.342(5)
C209 C261 1.486(5)
C210 C271 1.450(8)
C210 C371 1.562(12)
C211 C212 1.503(4)
C212 N5 1.292(4)
C212 C213 1.488(5)
C221 N7 1.342(5)
C221 C222 1.374(5)
C222 C223 1.371(6)
C223 C224 1.383(5)
C223 C231 1.534(5)
C224 C225 1.404(5)
C225 N7 1.346(5)
C225 C226 1.485(5)
C226 N8 1.345(4)
C226 C227 1.379(5)
C227 C228 1.373(5)
C228 C229 1.388(6)
C228 C335 1.540(9)
C228 C235 1.586(13)
C229 C230 1.365(5)
C230 N8 1.344(4)
C231 C232 1.524(6)
C231 C234 1.535(6)
C231 C233 1.538(5)
C235 C236 1.309(18)
C235 C237 1.470(16)
C235 C238 1.518(19)
C236 C237 2.004(18)
C335 C338 1.518(11)
C335 C337 1.541(12)
C335 C336 1.610(13)
C241 C246 1.389(5)
C241 C242 1.409(4)
C242 C243 1.398(5)
C243 C244 1.374(5)
C244 C245 1.384(5)
C245 C246 1.382(5)
C251 C256 1.377(5)
C251 C252 1.392(5)
C252 C253 1.408(5)
C253 C254 1.368(6)
C254 C255 1.376(7)
C255 C256 1.369(5)
C261 C266 1.382(5)
C261 C262 1.391(5)
C262 C263 1.373(5)
C263 C264 1.385(6)
C264 C265 1.395(6)
C265 C266 1.377(5)
C271 C276 1.382(9)
C271 C272 1.389(10)
C272 C273 1.408(10)
C273 C274 1.378(10)
C274 C275 1.369(9)
C275 C276 1.387(9)
C371 C372 1.392(15)
C371 C376 1.398(14)
C372 C373 1.359(14)
C373 C374 1.378(15)
C374 C375 1.343(16)
C375 C376 1.417(14)
C401 N1 1.328(4)
C401 C402 1.383(5)
C402 C403 1.394(5)
C403 C404 1.399(5)
C403 C411 1.542(5)
C404 C405 1.358(5)
C405 N1 1.375(4)
C405 C406 1.476(5)
C406 N2 1.356(4)
C406 C407 1.390(4)
C407 C408 1.390(5)
C408 C409 1.392(5)
C408 C415 1.526(5)
C409 C410 1.371(5)
C410 N2 1.340(4)
C411 C412 1.508(5)
C411 C414 1.538(6)
C411 C413 1.547(5)
C415 C417 1.522(5)
C415 C418 1.527(5)
C415 C416 1.528(5)
O601 C601 1.225(4)
O602 N601 1.221(4)
O603 N601 1.227(4)
O604 N602 1.236(4)
O605 N602 1.233(4)
O606 N603 1.232(4)
O607 N603 1.222(4)
N601 C606 1.462(5)
N602 C604 1.438(4)
N603 C602 1.452(5)
C601 C606 1.458(5)
C601 C602 1.464(5)
C602 C603 1.366(5)
C603 C604 1.376(5)
C604 C605 1.394(5)
C605 C606 1.368(5)
O701 C701 1.229(4)
N701 O712 1.186(11)
N701 O713 1.241(13)
N701 O703 1.252(6)
N701 O702 1.256(7)
N701 C702 1.454(5)
N702 O704 1.099(10)
N702 O715 1.175(6)
N702 O705 1.302(11)
N702 O714 1.313(9)
N702 C704 1.471(5)
N703 O707 1.216(10)
N703 O706 1.268(11)
N703 C706 1.426(10)
N713 O717 1.169(8)
N713 O716 1.271(10)
N713 C706 1.518(8)
C701 C706 1.450(5)
C701 C702 1.452(5)
C702 C703 1.377(5)
C703 C704 1.368(6)
C704 C705 1.377(6)
C705 C706 1.342(5)
C801 O801 1.236(5)
C801 C802 1.448(6)
C801 C806 1.463(7)
C802 C803 1.337(6)
C802 N801 1.468(5)
C803 C804 1.383(6)
C804 C805 1.361(7)
C804 N803 1.468(7)
C805 C806 1.330(7)
C806 N812 1.431(9)
C806 N802 1.554(9)
N802 O807 1.262(9)
N802 O806 1.339(9)
O807 O900 1.746(10)
N812 O816 1.192(9)
N812 O817 1.217(10)
O816 O817 1.814(11)
N801 O802 1.224(5)
N801 O803 1.248(4)
N803 O804 1.247(6)
N803 O805 1.252(5)
O901 C901 1.227(4)
O902 N901 1.238(4)
O903 N901 1.232(4)
O904 N902 1.243(4)
O905 N902 1.220(4)
O906 N903 1.221(5)
O907 N903 1.233(5)
N901 C904 1.431(5)
N902 C906 1.443(5)
N903 C902 1.462(5)
C901 C902 1.463(5)
C901 C906 1.464(5)
C902 C903 1.353(5)
C903 C904 1.395(5)
C904 C905 1.370(5)
C905 C906 1.380(5)

loop_
_platon_squeeze_void_nr
_platon_squeeze_void_average_x
_platon_squeeze_void_average_y
_platon_squeeze_void_average_z
_platon_squeeze_void_volume
_platon_squeeze_void_count_electrons
_platon_squeeze_void_content
1 0.007 0.000 0.000 1558 318 ' '
2 0.947 0.461 0.078 29 3 ' '
3 0.933 0.642 0.111 8 1 ' '
4 0.781 0.500 0.500 1558 318 ' '
5 0.567 0.142 0.389 8 1 ' '
6 0.553 0.961 0.422 29 4 ' '
7 0.447 0.039 0.578 29 3 ' '
8 0.433 0.858 0.611 8 1 ' '
9 0.067 0.358 0.889 8 1 ' '
10 0.053 0.539 0.922 29 4 ' '
